data_4083279
loop_
_publ_author_name
'Weiss, Marcel'
'Frey, Wolfgang'
'Peters, Ren\'e'

_publ_section_title
;
 Asymmetric Synthesis of Heterobimetallic Planar Chiral Ferrocene
 Pallada-/Platinacycles and Their Application to Enantioselective
 Aza-Claisen Rearrangements
;
_journal_issue 17
_journal_name_full Organometallics
_journal_page_first 6365
_journal_paper_doi 10.1021/om300600v
_journal_volume 31
_journal_year 2012
_chemical_absolute_configuration rd
_chemical_formula_moiety 'C54 H44 Cl4 Fe N4 O4 Pd Pt S2, 2(C16 H36 N)'
_chemical_formula_sum 'C86 H116 Cl4 Fe N6 O4 Pd Pt S2'
_chemical_formula_weight 1861.11
_chemical_name_systematic 'compound 2'
_space_group_IT_number 4
_symmetry_cell_setting monoclinic
_symmetry_space_group_name_Hall 'P 2yb'
_symmetry_space_group_name_H-M 'P 1 21 1'
_atom_sites_solution_hydrogens geom
_atom_sites_solution_primary direct
_atom_sites_solution_secondary difmap
_audit_creation_method SHELXL-97
_cell_angle_alpha 90.00
_cell_angle_beta 103.87(2)
_cell_angle_gamma 90.00
_cell_formula_units_Z 4
_cell_length_a 18.279(6)
_cell_length_b 14.532(4)
_cell_length_c 34.588(7)
_cell_measurement_reflns_used 48
_cell_measurement_temperature 293(2)
_cell_measurement_theta_max 13
_cell_measurement_theta_min 7
_cell_volume 8920(4)
_computing_cell_refinement 'Siemens P&#x00A7;/PC data Collection System'
_computing_data_collection 'Siemens P3/PC Data Collection System'
_computing_data_reduction 'SHELXTL-plus, XDISK (Sheldrick, 1991)'
_computing_molecular_graphics 'SHELXTL-plus, XP (Sheldrick, 1991)'
_computing_structure_refinement 'SHELXL-97 (Sheldrick, 1997)'
_computing_structure_solution 'SHELXS-97 (Sheldrick, 1990)'
_diffrn_ambient_temperature 293(2)
_diffrn_measured_fraction_theta_full 0.998
_diffrn_measured_fraction_theta_max 0.998
_diffrn_measurement_device_type 'Nicolet P3'
_diffrn_measurement_method Wyckoff-Scan
_diffrn_radiation_monochromator graphite
_diffrn_radiation_source 'fine-focus sealed tube'
_diffrn_radiation_type MoK\a
_diffrn_radiation_wavelength 0.71073
_diffrn_reflns_av_R_equivalents 0.1235
_diffrn_reflns_av_sigmaI/netI 0.1934
_diffrn_reflns_limit_h_max 20
_diffrn_reflns_limit_h_min 0
_diffrn_reflns_limit_k_max 16
_diffrn_reflns_limit_k_min -14
_diffrn_reflns_limit_l_max 38
_diffrn_reflns_limit_l_min -39
_diffrn_reflns_number 25196
_diffrn_reflns_theta_full 24.00
_diffrn_reflns_theta_max 24.00
_diffrn_reflns_theta_min 1.53
_diffrn_standards_decay_% 3
_diffrn_standards_interval_count 50
_diffrn_standards_number 3
_exptl_absorpt_coefficient_mu 2.141
_exptl_absorpt_correction_T_max 0.790
_exptl_absorpt_correction_T_min 0.637
_exptl_absorpt_correction_type psi-scan
_exptl_absorpt_process_details 'North et al., 1968'
_exptl_crystal_colour red
_exptl_crystal_density_diffrn 1.386
_exptl_crystal_density_method 'not measured'
_exptl_crystal_description plates
_exptl_crystal_F_000 3824
_exptl_crystal_size_max 0.60
_exptl_crystal_size_mid 0.30
_exptl_crystal_size_min 0.05
_refine_diff_density_max 0.969
_refine_diff_density_min -1.675
_refine_diff_density_rms 0.142
_refine_ls_abs_structure_details 'Flack H D (1983), Acta Cryst. A39, 876-881'
_refine_ls_abs_structure_Flack -0.05(2)
_refine_ls_extinction_method none
_refine_ls_goodness_of_fit_ref 1.140
_refine_ls_hydrogen_treatment mixed
_refine_ls_matrix_type full
_refine_ls_number_parameters 1174
_refine_ls_number_reflns 24309
_refine_ls_number_restraints 842
_refine_ls_restrained_S_all 1.126
_refine_ls_R_factor_all 0.2547
_refine_ls_R_factor_gt 0.1334
_refine_ls_shift/su_max 0.081
_refine_ls_shift/su_mean 0.002
_refine_ls_structure_factor_coef Fsqd
_refine_ls_weighting_details 'calc w=1/[\s^2^(Fo^2^)+(0.1000P)^2^+7.9500P] where P=(Fo^2^+2Fc^2^)/3'
_refine_ls_weighting_scheme calc
_refine_ls_wR_factor_gt 0.2657
_refine_ls_wR_factor_ref 0.3097
_reflns_number_gt 10732
_reflns_number_total 24309
_reflns_threshold_expression >2sigma(I)
_cod_data_source_file om300600v_si_003.cif
_cod_data_source_block s1728rm1
_cod_depositor_comments
;
The following automatic conversions were performed:

'_exptl_absorpt_correction_type' value 'PSI-Scan' changed to
'psi-scan' according to
/usr/data/users/saulius/automatic-downloads/retrospective/ACS/lib/dictionaries/cif_core.dic
dictionary named 'cif_core.dic' version 2.4.2 from 2011-04-26.

Automatic conversion script
Id: cif_fix_values 2281 2013-09-26 08:29:07Z andrius 
;
_cod_original_sg_symbol_H-M 'P 21'
_cod_database_code 4083279

loop_
_symmetry_equiv_pos_as_xyz
'x, y, z'
'-x, y+1/2, -z'

loop_
_atom_site_label
_atom_site_type_symbol
_atom_site_fract_x
_atom_site_fract_y
_atom_site_fract_z
_atom_site_U_iso_or_equiv
_atom_site_adp_type
_atom_site_occupancy
_atom_site_symmetry_multiplicity
_atom_site_calc_flag
_atom_site_refinement_flags
Pt1 Pt 0.16238(8) 0.09756(12) 0.97814(4) 0.0649(4) Uani 0.55 1 d P
Pd3 Pd 0.19795(11) 0.01215(15) 0.81314(6) 0.0928(6) Uani 0.55 1 d PD
Pd1 Pd 0.16238(8) 0.09756(12) 0.97814(4) 0.0649(4) Uani 0.45 1 d P
Pt3 Pt 0.19795(11) 0.01215(15) 0.81314(6) 0.0928(6) Uani 0.45 1 d P
Cl1 Cl 0.0568(5) 0.1189(6) 0.9273(3) 0.105(3) Uani 1 1 d .
Cl2 Cl 0.0923(4) 0.0499(6) 1.0251(2) 0.087(2) Uani 1 1 d .
Cl5 Cl 0.1397(6) 0.0692(7) 0.7481(3) 0.126(4) Uani 1 1 d .
Cl6 Cl 0.0852(6) -0.0434(7) 0.8233(3) 0.125(4) Uani 1 1 d .
Fe2 Fe 0.2944(3) 0.0573(3) 0.91480(12) 0.0756(13) Uani 1 1 d .
C11 C 0.3688(16) -0.0447(16) 0.9149(8) 0.075(8) Uani 1 1 d DU
H11 H 0.4195 -0.0420 0.9278 0.090 Uiso 1 1 calc R
C12 C 0.3084(16) -0.0781(16) 0.9306(9) 0.077(8) Uani 1 1 d DU
H12 H 0.3138 -0.1028 0.9559 0.092 Uiso 1 1 calc R
C13 C 0.2362(15) -0.0678(17) 0.9009(8) 0.071(8) Uani 1 1 d DU
H13 H 0.1891 -0.0852 0.9040 0.085 Uiso 1 1 calc R
C14 C 0.2525(14) -0.0243(17) 0.8647(5) 0.071(8) Uani 1 1 d DU
C15 C 0.3352(14) -0.0166(17) 0.8753(8) 0.063(7) Uani 1 1 d DU
C16 C 0.2286(17) 0.1353(17) 0.9485(9) 0.080(9) Uani 1 1 d DU
C17 C 0.2244(13) 0.1692(13) 0.9094(7) 0.051(6) Uani 1 1 d DU
H17 H 0.1797 0.1763 0.8900 0.061 Uiso 1 1 calc R
C18 C 0.2980(17) 0.1913(15) 0.9035(9) 0.082(9) Uani 1 1 d DU
H18 H 0.3061 0.2166 0.8802 0.099 Uiso 1 1 calc R
C19 C 0.3557(17) 0.1701(18) 0.9369(8) 0.076(8) Uani 1 1 d DU
H19 H 0.4078 0.1746 0.9411 0.091 Uiso 1 1 calc R
C20 C 0.3068(13) 0.1372(16) 0.9644(7) 0.055(7) Uani 1 1 d DU
S1 S 0.5118(5) 0.0248(6) 0.8573(3) 0.080(2) Uani 1 1 d .
O1 O 0.5623(11) 0.0847(15) 0.8449(6) 0.097(6) Uani 1 1 d U
O2 O 0.5173(11) 0.0106(14) 0.8987(6) 0.089(6) Uani 1 1 d U
S2 S 0.4684(4) 0.1447(6) 1.0445(3) 0.083(2) Uani 1 1 d .
O3 O 0.4535(12) 0.2157(14) 1.0143(6) 0.096(7) Uani 1 1 d U
O4 O 0.4883(13) 0.1627(18) 1.0847(7) 0.117(8) Uani 1 1 d U
N1 N 0.3038(14) 0.0448(18) 0.8088(7) 0.087(7) Uani 1 1 d U
N2 N 0.4304(13) 0.0666(16) 0.8382(6) 0.074(7) Uani 1 1 d U
N3 N 0.2590(13) 0.0829(16) 1.0184(6) 0.075(7) Uani 1 1 d U
N4 N 0.3904(12) 0.0824(16) 1.0340(6) 0.069(6) Uani 1 1 d U
C21 C 0.3206(15) 0.098(2) 1.0045(8) 0.063(7) Uani 1 1 d U
C22 C 0.2816(14) 0.0556(19) 1.0586(7) 0.062(7) Uani 1 1 d U
H22 H 0.2524 0.0007 1.0618 0.074 Uiso 1 1 calc R
C23 C 0.3630(14) 0.0268(18) 1.0651(8) 0.064(7) Uani 1 1 d U
H23 H 0.3896 0.0503 1.0913 0.077 Uiso 1 1 calc R
C24 C 0.3624(16) 0.0284(18) 0.8426(7) 0.060(7) Uani 1 1 d U
C25 C 0.3360(16) 0.086(2) 0.7784(9) 0.085(9) Uani 1 1 d U
H25 H 0.3053 0.1388 0.7668 0.102 Uiso 1 1 calc R
C26 C 0.4113(19) 0.118(2) 0.8001(9) 0.092(10) Uani 1 1 d U
H26 H 0.4474 0.1007 0.7846 0.110 Uiso 1 1 calc R
C33 C 0.5149(12) -0.0862(17) 0.8345(7) 0.092(10) Uiso 1 1 d D
C34 C 0.4848(13) -0.1629(16) 0.8493(8) 0.113(12) Uiso 1 1 d D
H34 H 0.4611 -0.1586 0.8702 0.136 Uiso 1 1 calc R
C35 C 0.4924(14) -0.245(2) 0.8311(8) 0.124(13) Uiso 1 1 d D
H35 H 0.4734 -0.2991 0.8395 0.149 Uiso 1 1 calc R
C36 C 0.5281(17) -0.248(2) 0.8005(9) 0.124(14) Uiso 1 1 d D
C37 C 0.5575(18) -0.1717(18) 0.7859(10) 0.115(13) Uiso 1 1 d D
H37 H 0.5813 -0.1764 0.7651 0.138 Uiso 1 1 calc R
C38 C 0.5501(17) -0.089(2) 0.8034(8) 0.116(12) Uiso 1 1 d D
H38 H 0.5685 -0.0351 0.7945 0.139 Uiso 1 1 calc R
C39 C 0.535(2) -0.347(3) 0.7804(12) 0.157(16) Uiso 1 1 d D
H39A H 0.5676 -0.3858 0.7993 0.236 Uiso 1 1 calc R
H39B H 0.5548 -0.3389 0.7574 0.236 Uiso 1 1 calc R
H39C H 0.4857 -0.3745 0.7726 0.236 Uiso 1 1 calc R
C40 C 0.5363(11) 0.0694(14) 1.0354(5) 0.058(7) Uiso 1 1 d D
C41 C 0.5371(12) 0.0469(15) 0.9965(6) 0.092(10) Uiso 1 1 d D
H41 H 0.5037 0.0719 0.9744 0.110 Uiso 1 1 calc R
C42 C 0.5922(11) -0.0159(14) 0.9936(8) 0.086(9) Uiso 1 1 d D
H42 H 0.5944 -0.0294 0.9676 0.103 Uiso 1 1 calc R
C43 C 0.6439(15) -0.0616(19) 1.0222(7) 0.089(10) Uiso 1 1 d D
C44 C 0.6365(17) -0.031(2) 1.0588(9) 0.123(13) Uiso 1 1 d D
H44 H 0.6707 -0.0560 1.0807 0.148 Uiso 1 1 calc R
C45 C 0.5855(14) 0.0301(19) 1.0675(8) 0.108(11) Uiso 1 1 d D
H45 H 0.5845 0.0443 1.0936 0.130 Uiso 1 1 calc R
C46 C 0.702(2) -0.125(3) 1.0121(12) 0.144(16) Uiso 1 1 d D
H46A H 0.6796 -0.1832 1.0039 0.216 Uiso 1 1 calc R
H46B H 0.7430 -0.1324 1.0351 0.216 Uiso 1 1 calc R
H46C H 0.7207 -0.0981 0.9909 0.216 Uiso 1 1 calc R
C73 C 0.2690(11) 0.1283(9) 1.0895(5) 0.066(8) Uiso 1 1 d D
C74 C 0.2904(10) 0.2170(11) 1.0826(5) 0.081(9) Uiso 1 1 d D
H74 H 0.3035 0.2316 1.0590 0.098 Uiso 1 1 calc R
C75 C 0.2919(13) 0.2829(10) 1.1110(6) 0.102(11) Uiso 1 1 d D
H75 H 0.3072 0.3424 1.1069 0.122 Uiso 1 1 calc R
C76 C 0.271(2) 0.2618(13) 1.1451(7) 0.18(2) Uiso 1 1 d D
H76 H 0.2688 0.3079 1.1635 0.211 Uiso 1 1 calc R
C77 C 0.2533(16) 0.1739(15) 1.1526(6) 0.117(13) Uiso 1 1 d D
H77 H 0.2419 0.1592 1.1766 0.141 Uiso 1 1 calc R
C78 C 0.2524(16) 0.1071(12) 1.1246(7) 0.118(12) Uiso 1 1 d D
H78 H 0.2404 0.0469 1.1297 0.141 Uiso 1 1 calc R
C79 C 0.3823(15) -0.074(2) 1.0640(9) 0.071(8) Uiso 1 1 d .
C80 C 0.4083(15) -0.114(2) 1.0334(9) 0.077(8) Uiso 1 1 d .
H80 H 0.4194 -0.0792 1.0131 0.092 Uiso 1 1 calc R
C81 C 0.4172(19) -0.212(3) 1.0347(11) 0.103(11) Uiso 1 1 d .
H81 H 0.4336 -0.2420 1.0145 0.124 Uiso 1 1 calc R
C82 C 0.4024(17) -0.262(3) 1.0645(10) 0.097(10) Uiso 1 1 d .
H82 H 0.4097 -0.3258 1.0648 0.116 Uiso 1 1 calc R
C83 C 0.377(2) -0.223(3) 1.0938(12) 0.121(13) Uiso 1 1 d .
H83 H 0.3695 -0.2576 1.1149 0.145 Uiso 1 1 calc R
C84 C 0.3630(19) -0.129(3) 1.0923(11) 0.102(11) Uiso 1 1 d .
H84 H 0.3399 -0.1023 1.1109 0.122 Uiso 1 1 calc R
C85 C 0.3349(12) 0.0136(13) 0.7460(5) 0.097(10) Uiso 1 1 d D
C86 C 0.3274(14) 0.0448(12) 0.7073(6) 0.19(2) Uiso 1 1 d D
H86 H 0.3169 0.1065 0.7012 0.229 Uiso 1 1 calc R
C87 C 0.3354(16) -0.0151(15) 0.6782(5) 0.19(2) Uiso 1 1 d D
H87 H 0.3293 0.0055 0.6522 0.231 Uiso 1 1 calc R
C88 C 0.3523(18) -0.1051(15) 0.6873(6) 0.170(19) Uiso 1 1 d D
H88 H 0.3606 -0.1450 0.6678 0.205 Uiso 1 1 calc R
C89 C 0.357(2) -0.1369(12) 0.7249(7) 0.17(2) Uiso 1 1 d D
H89 H 0.3652 -0.1991 0.7306 0.209 Uiso 1 1 calc R
C90 C 0.3495(17) -0.0769(15) 0.7542(6) 0.123(14) Uiso 1 1 d D
H90 H 0.3544 -0.0983 0.7800 0.147 Uiso 1 1 calc R
C91 C 0.4187(15) 0.217(2) 0.8072(7) 0.120(13) Uiso 1 1 d D
C92 C 0.4357(16) 0.262(2) 0.8441(9) 0.20(2) Uiso 1 1 d D
H92 H 0.4440 0.2239 0.8664 0.235 Uiso 1 1 calc R
C93 C 0.442(2) 0.357(2) 0.8520(13) 0.18(2) Uiso 1 1 d D
H93 H 0.4537 0.3805 0.8777 0.210 Uiso 1 1 calc R
C94 C 0.429(2) 0.413(4) 0.8182(11) 0.21(3) Uiso 1 1 d D
H94 H 0.4321 0.4768 0.8201 0.257 Uiso 1 1 calc R
C95 C 0.412(3) 0.368(3) 0.7813(15) 0.23(3) Uiso 1 1 d D
H95 H 0.4036 0.4062 0.7591 0.273 Uiso 1 1 calc R
C96 C 0.405(3) 0.273(2) 0.7734(12) 0.23(3) Uiso 1 1 d D
H96 H 0.3930 0.2499 0.7476 0.280 Uiso 1 1 calc R
Pt2 Pt 0.13299(10) 0.15390(13) 0.45815(5) 0.0788(5) Uani 0.55 1 d PU
Pd4 Pd 0.16292(12) -0.02120(14) 0.28224(6) 0.0959(7) Uani 0.55 1 d PDU
Pd2 Pd 0.13299(10) 0.15390(13) 0.45815(5) 0.0788(5) Uani 0.45 1 d PU
Pt4 Pt 0.16292(12) -0.02120(14) 0.28224(6) 0.0959(7) Uani 0.45 1 d PU
Cl3 Cl 0.0916(5) 0.1246(6) 0.5173(3) 0.107(3) Uani 1 1 d U
Cl4 Cl 0.0140(5) 0.1869(7) 0.4189(3) 0.113(3) Uani 1 1 d U
Cl7 Cl 0.1743(7) 0.0190(8) 0.2166(3) 0.143(4) Uani 1 1 d U
Cl8 Cl 0.0368(7) 0.0134(9) 0.2700(4) 0.163(5) Uani 1 1 d U
Fe1 Fe 0.2069(3) 0.0500(3) 0.38244(14) 0.0882(14) Uani 1 1 d U
C1 C 0.2778(17) 0.1574(17) 0.3829(9) 0.082(8) Uani 1 1 d DU
H1 H 0.3263 0.1509 0.3792 0.098 Uiso 1 1 calc R
C2 C 0.2605(16) 0.1553(17) 0.4197(9) 0.077(8) Uani 1 1 d DU
C3 C 0.1747(17) 0.1668(17) 0.4121(8) 0.075(8) Uani 1 1 d DU
C4 C 0.1526(17) 0.1719(17) 0.3678(9) 0.075(8) Uani 1 1 d DU
H4 H 0.1039 0.1760 0.3519 0.090 Uiso 1 1 calc R
C5 C 0.2195(14) 0.1693(16) 0.3549(7) 0.058(7) Uani 1 1 d DU
H5 H 0.2210 0.1757 0.3284 0.069 Uiso 1 1 calc R
C6 C 0.1237(17) -0.0475(17) 0.3640(9) 0.082(9) Uani 1 1 d DU
H6 H 0.0717 -0.0390 0.3575 0.098 Uiso 1 1 calc R
C7 C 0.1717(17) -0.0438(16) 0.3352(9) 0.081(9) Uani 1 1 d DU
C8 C 0.2458(15) -0.0635(17) 0.3622(9) 0.087(9) Uani 1 1 d DU
C9 C 0.251(2) -0.077(2) 0.4053(10) 0.097(10) Uani 1 1 d DU
H9 H 0.2914 -0.0885 0.4267 0.116 Uiso 1 1 calc R
C10 C 0.168(2) -0.066(2) 0.4026(11) 0.101(10) Uani 1 1 d DU
H10 H 0.1471 -0.0703 0.4247 0.121 Uiso 1 1 calc R
S3 S 0.4380(5) 0.1784(6) 0.4726(3) 0.098(3) Uani 1 1 d U
O5 O 0.4991(14) 0.1618(19) 0.5060(8) 0.126(8) Uani 1 1 d U
O6 O 0.4426(16) 0.153(2) 0.4342(9) 0.148(10) Uani 1 1 d U
C47 C 0.4132(13) 0.2989(19) 0.4718(6) 0.098(11) Uiso 1 1 d D
C48 C 0.4393(13) 0.3470(15) 0.5074(7) 0.100(11) Uiso 1 1 d D
H48 H 0.4712 0.3199 0.5295 0.120 Uiso 1 1 calc R
C49 C 0.4152(14) 0.4374(17) 0.5078(9) 0.145(16) Uiso 1 1 d D
H49 H 0.4286 0.4720 0.5310 0.174 Uiso 1 1 calc R
C50 C 0.3713(16) 0.475(2) 0.4738(7) 0.117(12) Uiso 1 1 d D
C51 C 0.3456(17) 0.4212(16) 0.4405(9) 0.099(11) Uiso 1 1 d D
H51 H 0.3113 0.4474 0.4191 0.119 Uiso 1 1 calc R
C52 C 0.3672(18) 0.3312(19) 0.4366(9) 0.140(15) Uiso 1 1 d D
H52 H 0.3528 0.2967 0.4134 0.168 Uiso 1 1 calc R
C53 C 0.3391(19) 0.5692(16) 0.4743(10) 0.164(18) Uiso 1 1 d D
H53A H 0.3315 0.5819 0.5003 0.247 Uiso 1 1 calc R
H53B H 0.2917 0.5727 0.4550 0.247 Uiso 1 1 calc R
H53C H 0.3732 0.6136 0.4679 0.247 Uiso 1 1 calc R
S4 S 0.4353(7) -0.1252(9) 0.3857(4) 0.127(4) Uani 1 1 d U
O7 O 0.5059(19) -0.089(2) 0.3869(10) 0.171(12) Uani 1 1 d U
O8 O 0.4012(19) -0.120(3) 0.4177(11) 0.176(12) Uani 1 1 d U
C54 C 0.4286(16) -0.2384(18) 0.3661(8) 0.131(14) Uiso 1 1 d D
C55 C 0.4825(15) -0.2709(18) 0.3478(9) 0.23(3) Uiso 1 1 d D
H55 H 0.5235 -0.2346 0.3461 0.272 Uiso 1 1 calc R
C56 C 0.4744(15) -0.3580(19) 0.3320(9) 0.25(3) Uiso 1 1 d D
H56 H 0.5094 -0.3808 0.3189 0.296 Uiso 1 1 calc R
C57 C 0.4147(19) -0.4111(18) 0.3357(12) 0.20(2) Uiso 1 1 d D
C58 C 0.360(2) -0.378(3) 0.3525(14) 0.29(4) Uiso 1 1 d D
H58 H 0.3183 -0.4136 0.3532 0.353 Uiso 1 1 calc R
C59 C 0.369(2) -0.289(3) 0.3689(11) 0.17(2) Uiso 1 1 d D
H59 H 0.3340 -0.2655 0.3816 0.208 Uiso 1 1 calc R
C60 C 0.406(3) -0.506(3) 0.3175(16) 0.33(4) Uiso 1 1 d D
H60A H 0.4449 -0.5455 0.3322 0.489 Uiso 1 1 calc R
H60B H 0.4095 -0.5025 0.2903 0.489 Uiso 1 1 calc R
H60C H 0.3576 -0.5306 0.3184 0.489 Uiso 1 1 calc R
N5 N 0.2347(13) 0.1395(15) 0.4861(6) 0.071(6) Uani 1 1 d U
N6 N 0.3652(14) 0.1223(16) 0.4806(7) 0.083(8) Uani 1 1 d U
C27 C 0.2865(16) 0.1380(18) 0.4621(9) 0.069(8) Uani 1 1 d U
C28 C 0.3627(16) 0.103(2) 0.5247(9) 0.091(9) Uani 1 1 d U
H28 H 0.3960 0.1466 0.5424 0.110 Uiso 1 1 calc R
C29 C 0.2807(15) 0.122(2) 0.5254(8) 0.074(8) Uani 1 1 d U
H29 H 0.2607 0.0685 0.5365 0.089 Uiso 1 1 calc R
C97 C 0.3873(16) 0.0018(18) 0.5370(8) 0.131(14) Uiso 1 1 d D
C98 C 0.3641(17) -0.0719(19) 0.5111(11) 0.19(2) Uiso 1 1 d D
H98 H 0.3364 -0.0625 0.4851 0.226 Uiso 1 1 calc R
C99 C 0.3841(19) -0.160(3) 0.5256(11) 0.18(2) Uiso 1 1 d D
H99 H 0.3697 -0.2080 0.5075 0.215 Uiso 1 1 calc R
C100 C 0.423(2) -0.185(3) 0.5637(10) 0.146(16) Uiso 1 1 d D
H100 H 0.4313 -0.2454 0.5725 0.176 Uiso 1 1 calc R
C101 C 0.447(3) -0.108(2) 0.5868(16) 0.21(3) Uiso 1 1 d D
H101 H 0.4777 -0.1178 0.6121 0.256 Uiso 1 1 calc R
C102 C 0.429(2) -0.017(3) 0.5755(11) 0.25(3) Uiso 1 1 d D
H102 H 0.4448 0.0302 0.5935 0.299 Uiso 1 1 calc R
C103 C 0.2802(14) 0.2043(13) 0.5532(5) 0.112(12) Uiso 1 1 d D
C104 C 0.2742(14) 0.1833(13) 0.5914(6) 0.136(15) Uiso 1 1 d D
H104 H 0.2630 0.1236 0.5977 0.164 Uiso 1 1 calc R
C105 C 0.2850(17) 0.2508(16) 0.6195(5) 0.21(2) Uiso 1 1 d D
H105 H 0.2788 0.2377 0.6449 0.248 Uiso 1 1 calc R
C106 C 0.3047(19) 0.3372(15) 0.6107(6) 0.147(16) Uiso 1 1 d D
H106 H 0.3179 0.3810 0.6308 0.176 Uiso 1 1 calc R
C107 C 0.305(2) 0.3597(13) 0.5725(8) 0.18(2) Uiso 1 1 d D
H107 H 0.3098 0.4208 0.5655 0.217 Uiso 1 1 calc R
C108 C 0.2980(19) 0.2918(17) 0.5445(6) 0.140(15) Uiso 1 1 d D
H108 H 0.3054 0.3053 0.5194 0.168 Uiso 1 1 calc R
N7 N 0.2669(10) -0.0527(19) 0.2998(7) 0.105(9) Uani 1 1 d DU
N8 N 0.3827(12) -0.065(2) 0.3509(8) 0.096(8) Uani 1 1 d DU
C30 C 0.3363(15) -0.0526(18) 0.2805(8) 0.065(8) Uani 1 1 d U
H30 H 0.3299 0.0000 0.2623 0.078 Uiso 1 1 calc R
C31 C 0.4003(16) -0.032(2) 0.3131(9) 0.081(9) Uani 1 1 d U
H31 H 0.4419 -0.0706 0.3090 0.097 Uiso 1 1 calc R
C32 C 0.3052(13) -0.063(2) 0.3385(7) 0.086(9) Uani 1 1 d DU
C61 C 0.3366(14) -0.136(2) 0.2562(8) 0.072(8) Uiso 1 1 d D
C62 C 0.3727(16) -0.131(3) 0.2260(10) 0.127(14) Uiso 1 1 d D
H62 H 0.3925 -0.0763 0.2187 0.152 Uiso 1 1 calc R
C63 C 0.377(2) -0.219(4) 0.2063(14) 0.18(2) Uiso 1 1 d D
H63 H 0.4013 -0.2195 0.1854 0.210 Uiso 1 1 calc R
C64 C 0.3502(19) -0.297(3) 0.2161(12) 0.129(14) Uiso 1 1 d D
H64 H 0.3558 -0.3497 0.2021 0.155 Uiso 1 1 calc R
C65 C 0.3172(19) -0.301(3) 0.2433(11) 0.122(13) Uiso 1 1 d D
H65 H 0.2988 -0.3570 0.2501 0.146 Uiso 1 1 calc R
C66 C 0.307(2) -0.213(3) 0.2656(13) 0.151(16) Uiso 1 1 d D
H66 H 0.2809 -0.2135 0.2854 0.181 Uiso 1 1 calc R
C67 C 0.4311(12) 0.071(2) 0.3174(8) 0.124(13) Uiso 1 1 d D
C68 C 0.3759(19) 0.1390(19) 0.3094(8) 0.148(16) Uiso 1 1 d D
H68 H 0.3241 0.1300 0.3014 0.178 Uiso 1 1 calc R
C69 C 0.4131(17) 0.223(3) 0.3155(10) 0.163(19) Uiso 1 1 d D
H69 H 0.3822 0.2750 0.3106 0.196 Uiso 1 1 calc R
C70 C 0.4895(16) 0.241(3) 0.3277(12) 0.18(2) Uiso 1 1 d D
H70 H 0.5052 0.3023 0.3318 0.217 Uiso 1 1 calc R
C71 C 0.544(3) 0.173(2) 0.3342(13) 0.22(3) Uiso 1 1 d D
H71 H 0.5955 0.1818 0.3407 0.261 Uiso 1 1 calc R
C72 C 0.5075(15) 0.088(3) 0.3294(10) 0.143(15) Uiso 1 1 d D
H72 H 0.5386 0.0365 0.3349 0.171 Uiso 1 1 calc R
N1X N -0.0326(9) -0.1675(12) 0.9525(5) 0.107(9) Uiso 1 1 d D
C1X C -0.0537(10) -0.0721(14) 0.9372(11) 0.131(14) Uiso 1 1 d D
H1X1 H -0.0322 -0.0602 0.9147 0.157 Uiso 1 1 calc R
H1X2 H -0.0325 -0.0279 0.9579 0.157 Uiso 1 1 calc R
C2X C -0.1394(11) -0.0587(17) 0.9244(12) 0.128(14) Uiso 1 1 d D
H2X1 H -0.1605 -0.0890 0.8992 0.153 Uiso 1 1 calc R
H2X2 H -0.1638 -0.0824 0.9444 0.153 Uiso 1 1 calc R
C3X C -0.1481(15) 0.0454(18) 0.9205(12) 0.141(15) Uiso 1 1 d D
H3X1 H -0.1344 0.0748 0.9464 0.169 Uiso 1 1 calc R
H3X2 H -0.1169 0.0701 0.9039 0.169 Uiso 1 1 calc R
C4X C -0.2312(16) 0.059(3) 0.9011(13) 0.19(2) Uiso 1 1 d D
H4X1 H -0.2408 0.1236 0.8956 0.281 Uiso 1 1 calc R
H4X2 H -0.2609 0.0383 0.9188 0.281 Uiso 1 1 calc R
H4X3 H -0.2445 0.0251 0.8767 0.281 Uiso 1 1 calc R
C5X C -0.064(2) -0.1920(18) 0.9873(8) 0.151(17) Uiso 1 1 d D
H5X1 H -0.0350 -0.2416 1.0022 0.181 Uiso 1 1 calc R
H5X2 H -0.1157 -0.2140 0.9775 0.181 Uiso 1 1 calc R
C6X C -0.065(2) -0.110(2) 1.0153(10) 0.20(2) Uiso 1 1 d D
H6X1 H -0.0144 -0.0850 1.0246 0.234 Uiso 1 1 calc R
H6X2 H -0.0982 -0.0620 1.0020 0.234 Uiso 1 1 calc R
C7X C -0.093(3) -0.150(3) 1.0494(11) 0.23(3) Uiso 1 1 d D
H7X1 H -0.0569 -0.1943 1.0641 0.276 Uiso 1 1 calc R
H7X2 H -0.1409 -0.1798 1.0398 0.276 Uiso 1 1 calc R
C8X C -0.099(3) -0.067(3) 1.0751(12) 0.22(3) Uiso 1 1 d D
H8X1 H -0.1167 -0.0864 1.0979 0.337 Uiso 1 1 calc R
H8X2 H -0.1347 -0.0238 1.0599 0.337 Uiso 1 1 calc R
H8X3 H -0.0511 -0.0377 1.0838 0.337 Uiso 1 1 calc R
C9X C 0.0511(9) -0.1694(16) 0.9679(10) 0.097(11) Uiso 1 1 d D
H9X1 H 0.0635 -0.1263 0.9900 0.116 Uiso 1 1 calc R
H9X2 H 0.0728 -0.1449 0.9471 0.116 Uiso 1 1 calc R
C10X C 0.0927(13) -0.2595(19) 0.9822(13) 0.158(18) Uiso 1 1 d D
H10A H 0.0852 -0.2780 1.0079 0.190 Uiso 1 1 calc R
H10B H 0.0765 -0.3088 0.9632 0.190 Uiso 1 1 calc R
C11X C 0.1743(13) -0.233(2) 0.9850(14) 0.161(18) Uiso 1 1 d D
H11A H 0.1777 -0.1905 0.9639 0.193 Uiso 1 1 calc R
H11B H 0.1963 -0.2044 1.0104 0.193 Uiso 1 1 calc R
C12X C 0.214(2) -0.322(3) 0.981(2) 0.31(4) Uiso 1 1 d D
H12A H 0.2661 -0.3101 0.9815 0.472 Uiso 1 1 calc R
H12B H 0.1906 -0.3506 0.9557 0.472 Uiso 1 1 calc R
H12C H 0.2109 -0.3631 1.0020 0.472 Uiso 1 1 calc R
C13X C -0.0528(15) -0.237(2) 0.9197(7) 0.121(13) Uiso 1 1 d D
H13A H -0.1071 -0.2358 0.9097 0.145 Uiso 1 1 calc R
H13B H -0.0398 -0.2974 0.9313 0.145 Uiso 1 1 calc R
C14X C -0.017(2) -0.228(2) 0.8840(10) 0.18(2) Uiso 1 1 d D
H14A H -0.0360 -0.1735 0.8683 0.219 Uiso 1 1 calc R
H14B H 0.0372 -0.2244 0.8925 0.219 Uiso 1 1 calc R
C15X C -0.042(2) -0.316(3) 0.8603(13) 0.26(3) Uiso 1 1 d D
H15A H -0.0876 -0.3050 0.8395 0.308 Uiso 1 1 calc R
H15B H -0.0518 -0.3645 0.8776 0.308 Uiso 1 1 calc R
C16X C 0.024(4) -0.339(6) 0.843(3) 0.55(9) Uiso 1 1 d D
H16A H 0.0131 -0.3939 0.8269 0.827 Uiso 1 1 calc R
H16B H 0.0683 -0.3488 0.8637 0.827 Uiso 1 1 calc R
H16C H 0.0330 -0.2891 0.8261 0.827 Uiso 1 1 calc R
N1Y N 0.0586(9) 0.4083(11) 0.5370(5) 0.102(9) Uiso 1 1 d D
C1Y C 0.0914(16) 0.341(2) 0.5695(7) 0.124(13) Uiso 1 1 d D
H1Y1 H 0.1457 0.3481 0.5764 0.148 Uiso 1 1 calc R
H1Y2 H 0.0805 0.2792 0.5590 0.148 Uiso 1 1 calc R
C2Y C 0.063(2) 0.348(3) 0.6081(9) 0.18(2) Uiso 1 1 d D
H2Y1 H 0.0088 0.3501 0.6023 0.215 Uiso 1 1 calc R
H2Y2 H 0.0834 0.4030 0.6232 0.215 Uiso 1 1 calc R
C3Y C 0.095(4) 0.259(3) 0.6308(10) 0.28(4) Uiso 1 1 d D
H3Y1 H 0.0560 0.2132 0.6292 0.339 Uiso 1 1 calc R
H3Y2 H 0.1361 0.2338 0.6211 0.339 Uiso 1 1 calc R
C4Y C 0.122(7) 0.298(6) 0.6735(12) 0.63(11) Uiso 1 1 d D
H4Y1 H 0.1447 0.2496 0.6912 0.945 Uiso 1 1 calc R
H4Y2 H 0.0800 0.3229 0.6821 0.945 Uiso 1 1 calc R
H4Y3 H 0.1586 0.3458 0.6737 0.945 Uiso 1 1 calc R
C5Y C 0.0808(11) 0.5038(15) 0.5520(12) 0.144(15) Uiso 1 1 d D
H5Y1 H 0.0607 0.5150 0.5751 0.172 Uiso 1 1 calc R
H5Y2 H 0.0568 0.5472 0.5315 0.172 Uiso 1 1 calc R
C6Y C 0.1657(11) 0.5248(18) 0.5635(10) 0.121(13) Uiso 1 1 d D
H6Y1 H 0.1865 0.5272 0.5402 0.145 Uiso 1 1 calc R
H6Y2 H 0.1930 0.4794 0.5820 0.145 Uiso 1 1 calc R
C7Y C 0.1674(15) 0.6202(19) 0.5832(11) 0.136(15) Uiso 1 1 d D
H7Y1 H 0.1354 0.6637 0.5657 0.163 Uiso 1 1 calc R
H7Y2 H 0.1517 0.6164 0.6081 0.163 Uiso 1 1 calc R
C8Y C 0.2511(17) 0.647(3) 0.5905(15) 0.20(2) Uiso 1 1 d D
H8Y1 H 0.2586 0.7069 0.6026 0.302 Uiso 1 1 calc R
H8Y2 H 0.2655 0.6483 0.5656 0.302 Uiso 1 1 calc R
H8Y3 H 0.2814 0.6028 0.6079 0.302 Uiso 1 1 calc R
C9Y C -0.0250(10) 0.3965(16) 0.5302(10) 0.106(11) Uiso 1 1 d D
H9Y1 H -0.0500 0.4473 0.5141 0.127 Uiso 1 1 calc R
H9Y2 H -0.0386 0.3989 0.5556 0.127 Uiso 1 1 calc R
C10Y C -0.0538(15) 0.305(2) 0.5092(12) 0.163(18) Uiso 1 1 d D
H10C H -0.0215 0.2543 0.5205 0.196 Uiso 1 1 calc R
H10D H -0.0568 0.3087 0.4809 0.196 Uiso 1 1 calc R
C11Y C -0.1330(18) 0.295(3) 0.5174(14) 0.25(3) Uiso 1 1 d D
H11C H -0.1480 0.2313 0.5178 0.303 Uiso 1 1 calc R
H11D H -0.1361 0.3250 0.5420 0.303 Uiso 1 1 calc R
C12Y C -0.180(2) 0.347(5) 0.4805(18) 0.31(4) Uiso 1 1 d D
H12D H -0.2317 0.3480 0.4816 0.459 Uiso 1 1 calc R
H12E H -0.1752 0.3153 0.4567 0.459 Uiso 1 1 calc R
H12F H -0.1613 0.4084 0.4802 0.459 Uiso 1 1 calc R
C13Y C 0.0956(15) 0.3887(18) 0.5036(6) 0.095(10) Uiso 1 1 d D
H13C H 0.0871 0.3244 0.4963 0.114 Uiso 1 1 calc R
H13D H 0.1495 0.3969 0.5136 0.114 Uiso 1 1 calc R
C14Y C 0.0699(17) 0.447(3) 0.4656(8) 0.159(18) Uiso 1 1 d D
H14C H 0.0213 0.4271 0.4497 0.191 Uiso 1 1 calc R
H14D H 0.0674 0.5120 0.4718 0.191 Uiso 1 1 calc R
C15Y C 0.133(2) 0.427(3) 0.4444(10) 0.19(2) Uiso 1 1 d D
H15C H 0.1819 0.4464 0.4606 0.225 Uiso 1 1 calc R
H15D H 0.1354 0.3625 0.4381 0.225 Uiso 1 1 calc R
C16Y C 0.110(3) 0.485(4) 0.4066(11) 0.23(3) Uiso 1 1 d D
H16D H 0.1534 0.4956 0.3958 0.341 Uiso 1 1 calc R
H16E H 0.0910 0.5436 0.4129 0.341 Uiso 1 1 calc R
H16F H 0.0721 0.4537 0.3873 0.341 Uiso 1 1 calc R
N1Z N 0.0368(10) -0.2711(13) 0.2046(5) 0.139(12) Uiso 1 1 d D
C1Z C 0.0714(18) -0.252(3) 0.2479(6) 0.159(18) Uiso 1 1 d D
H1Z1 H 0.0622 -0.1879 0.2535 0.191 Uiso 1 1 calc R
H1Z2 H 0.1254 -0.2605 0.2531 0.191 Uiso 1 1 calc R
C2Z C 0.040(2) -0.314(3) 0.2760(10) 0.19(2) Uiso 1 1 d D
H2Z1 H -0.0122 -0.2985 0.2752 0.230 Uiso 1 1 calc R
H2Z2 H 0.0429 -0.3782 0.2692 0.230 Uiso 1 1 calc R
C3Z C 0.091(3) -0.292(3) 0.3169(8) 0.23(3) Uiso 1 1 d D
H3Z1 H 0.1336 -0.2539 0.3144 0.274 Uiso 1 1 calc R
H3Z2 H 0.0640 -0.2615 0.3340 0.274 Uiso 1 1 calc R
C4Z C 0.118(9) -0.388(5) 0.333(3) 1.2(3) Uiso 1 1 d D
H4Z1 H 0.1537 -0.3815 0.3583 1.742 Uiso 1 1 calc R
H4Z2 H 0.1417 -0.4183 0.3146 1.742 Uiso 1 1 calc R
H4Z3 H 0.0757 -0.4231 0.3363 1.742 Uiso 1 1 calc R
C5Z C -0.0462(11) -0.2540(18) 0.1895(13) 0.151(17) Uiso 1 1 d D
H5Z1 H -0.0733 -0.2978 0.2020 0.181 Uiso 1 1 calc R
H5Z2 H -0.0599 -0.2658 0.1610 0.181 Uiso 1 1 calc R
C6Z C -0.0723(15) -0.157(2) 0.1969(15) 0.20(2) Uiso 1 1 d D
H6Z1 H -0.0650 -0.1449 0.2252 0.239 Uiso 1 1 calc R
H6Z2 H -0.0455 -0.1106 0.1854 0.239 Uiso 1 1 calc R
C7Z C -0.1548(17) -0.158(3) 0.1762(19) 0.28(4) Uiso 1 1 d D
H7Z1 H -0.1803 -0.2085 0.1859 0.331 Uiso 1 1 calc R
H7Z2 H -0.1617 -0.1644 0.1477 0.331 Uiso 1 1 calc R
C8Z C -0.185(2) -0.067(3) 0.1864(18) 0.26(3) Uiso 1 1 d D
H8Z1 H -0.2388 -0.0671 0.1783 0.397 Uiso 1 1 calc R
H8Z2 H -0.1655 -0.0184 0.1727 0.397 Uiso 1 1 calc R
H8Z3 H -0.1689 -0.0566 0.2146 0.397 Uiso 1 1 calc R
C9Z C 0.0795(19) -0.203(2) 0.1855(7) 0.142(16) Uiso 1 1 d D
H9Z1 H 0.1328 -0.2102 0.1979 0.170 Uiso 1 1 calc R
H9Z2 H 0.0650 -0.1418 0.1915 0.170 Uiso 1 1 calc R
C10Z C 0.069(2) -0.211(3) 0.1403(7) 0.21(3) Uiso 1 1 d D
H10E H 0.0879 -0.2689 0.1329 0.254 Uiso 1 1 calc R
H10F H 0.0165 -0.2041 0.1265 0.254 Uiso 1 1 calc R
C11Z C 0.116(2) -0.131(3) 0.1309(12) 0.25(3) Uiso 1 1 d D
H11E H 0.0849 -0.0896 0.1115 0.303 Uiso 1 1 calc R
H11F H 0.1381 -0.0962 0.1548 0.303 Uiso 1 1 calc R
C12Z C 0.176(2) -0.176(4) 0.1140(17) 0.24(3) Uiso 1 1 d D
H12G H 0.2226 -0.1438 0.1233 0.356 Uiso 1 1 calc R
H12H H 0.1612 -0.1735 0.0854 0.356 Uiso 1 1 calc R
H12I H 0.1817 -0.2388 0.1225 0.356 Uiso 1 1 calc R
C13Z C 0.0462(12) -0.3678(16) 0.1913(13) 0.164(18) Uiso 1 1 d D
H13E H 0.0295 -0.3708 0.1625 0.197 Uiso 1 1 calc R
H13F H 0.0142 -0.4084 0.2023 0.197 Uiso 1 1 calc R
C14Z C 0.1282(13) -0.402(2) 0.2041(13) 0.171(18) Uiso 1 1 d D
H14E H 0.1611 -0.3659 0.1919 0.205 Uiso 1 1 calc R
H14F H 0.1468 -0.3997 0.2329 0.205 Uiso 1 1 calc R
C15Z C 0.1226(19) -0.502(2) 0.1890(17) 0.24(3) Uiso 1 1 d D
H15E H 0.0874 -0.5375 0.2000 0.289 Uiso 1 1 calc R
H15F H 0.1071 -0.5045 0.1601 0.289 Uiso 1 1 calc R
C16Z C 0.204(2) -0.538(3) 0.2043(15) 0.21(2) Uiso 1 1 d D
H16G H 0.2062 -0.6010 0.1967 0.309 Uiso 1 1 calc R
H16H H 0.2181 -0.5327 0.2328 0.309 Uiso 1 1 calc R
H16I H 0.2372 -0.5017 0.1929 0.309 Uiso 1 1 calc R
N1W N 0.1098(12) -0.2268(14) 0.7209(6) 0.181(16) Uiso 1 1 d D
C1W C 0.130(2) -0.154(2) 0.6945(8) 0.17(2) Uiso 1 1 d D
H1W1 H 0.1836 -0.1601 0.6960 0.208 Uiso 1 1 calc R
H1W2 H 0.1227 -0.0949 0.7058 0.208 Uiso 1 1 calc R
C2W C 0.089(2) -0.153(3) 0.6502(9) 0.30(4) Uiso 1 1 d D
H2W1 H 0.0833 -0.2141 0.6391 0.361 Uiso 1 1 calc R
H2W2 H 0.0393 -0.1248 0.6465 0.361 Uiso 1 1 calc R
C3W C 0.140(3) -0.094(3) 0.6311(12) 0.28(4) Uiso 1 1 d D
H3W1 H 0.1412 -0.1163 0.6048 0.337 Uiso 1 1 calc R
H3W2 H 0.1912 -0.0915 0.6476 0.337 Uiso 1 1 calc R
C4W C 0.102(4) 0.001(3) 0.629(2) 0.35(5) Uiso 1 1 d D
H4W1 H 0.1197 0.0395 0.6106 0.526 Uiso 1 1 calc R
H4W2 H 0.1132 0.0286 0.6547 0.526 Uiso 1 1 calc R
H4W3 H 0.0482 -0.0068 0.6196 0.526 Uiso 1 1 calc R
C5W C 0.1026(12) -0.3263(17) 0.7089(15) 0.19(2) Uiso 1 1 d D
H5W1 H 0.0681 -0.3340 0.6830 0.225 Uiso 1 1 calc R
H5W2 H 0.0853 -0.3632 0.7283 0.225 Uiso 1 1 calc R
C6W C 0.1838(16) -0.352(2) 0.708(2) 0.25(3) Uiso 1 1 d D
H6W1 H 0.2202 -0.3329 0.7315 0.306 Uiso 1 1 calc R
H6W2 H 0.1975 -0.3265 0.6844 0.306 Uiso 1 1 calc R
C7W C 0.176(2) -0.458(2) 0.705(4) 0.53(9) Uiso 1 1 d D
H7W1 H 0.1631 -0.4841 0.7283 0.639 Uiso 1 1 calc R
H7W2 H 0.1394 -0.4776 0.6812 0.639 Uiso 1 1 calc R
C8W C 0.257(3) -0.485(4) 0.703(2) 0.36(5) Uiso 1 1 d D
H8W1 H 0.2599 -0.5497 0.6987 0.535 Uiso 1 1 calc R
H8W2 H 0.2918 -0.4683 0.7276 0.535 Uiso 1 1 calc R
H8W3 H 0.2705 -0.4521 0.6815 0.535 Uiso 1 1 calc R
C9W C 0.0262(13) -0.230(2) 0.7163(19) 0.27(4) Uiso 1 1 d D
H9W1 H 0.0146 -0.2756 0.7344 0.326 Uiso 1 1 calc R
H9W2 H 0.0021 -0.2490 0.6894 0.326 Uiso 1 1 calc R
C10W C -0.0065(19) -0.136(3) 0.725(2) 0.43(6) Uiso 1 1 d D
H10G H -0.0149 -0.0961 0.7017 0.514 Uiso 1 1 calc R
H10H H 0.0256 -0.1059 0.7475 0.514 Uiso 1 1 calc R
C11W C -0.082(3) -0.168(5) 0.734(2) 0.45(7) Uiso 1 1 d D
H11G H -0.0929 -0.2319 0.7257 0.536 Uiso 1 1 calc R
H11H H -0.0813 -0.1611 0.7615 0.536 Uiso 1 1 calc R
C12W C -0.137(2) -0.101(6) 0.707(2) 0.35(5) Uiso 1 1 d D
H12J H -0.1879 -0.1172 0.7077 0.524 Uiso 1 1 calc R
H12K H -0.1320 -0.1052 0.6801 0.524 Uiso 1 1 calc R
H12L H -0.1266 -0.0396 0.7166 0.524 Uiso 1 1 calc R
C13W C 0.142(2) -0.239(3) 0.7647(7) 0.19(2) Uiso 1 1 d D
H13G H 0.1032 -0.2041 0.7729 0.222 Uiso 1 1 calc R
H13H H 0.1822 -0.1935 0.7664 0.222 Uiso 1 1 calc R
C14W C 0.1757(17) -0.282(5) 0.8059(12) 0.28(4) Uiso 1 1 d D
H14G H 0.1617 -0.3460 0.8069 0.338 Uiso 1 1 calc R
H14H H 0.1612 -0.2481 0.8271 0.338 Uiso 1 1 calc R
C15W C 0.2609(18) -0.270(9) 0.8074(15) 0.60(10) Uiso 1 1 d D
H15G H 0.2785 -0.3160 0.7914 0.715 Uiso 1 1 calc R
H15H H 0.2722 -0.2091 0.7990 0.715 Uiso 1 1 calc R
C16W C 0.294(2) -0.285(6) 0.8523(14) 0.31(4) Uiso 1 1 d D
H16J H 0.3473 -0.2765 0.8585 0.472 Uiso 1 1 calc R
H16K H 0.2828 -0.3470 0.8593 0.472 Uiso 1 1 calc R
H16L H 0.2715 -0.2423 0.8672 0.472 Uiso 1 1 calc R

loop_
_atom_site_aniso_label
_atom_site_aniso_U_11
_atom_site_aniso_U_22
_atom_site_aniso_U_33
_atom_site_aniso_U_23
_atom_site_aniso_U_13
_atom_site_aniso_U_12
Pt1 0.0718(9) 0.0515(8) 0.0731(9) -0.0036(8) 0.0208(7) -0.0004(8)
Pd3 0.1074(15) 0.0801(13) 0.0839(13) -0.0157(11) 0.0089(11) -0.0012(11)
Pd1 0.0718(9) 0.0515(8) 0.0731(9) -0.0036(8) 0.0208(7) -0.0004(8)
Pt3 0.1074(15) 0.0801(13) 0.0839(13) -0.0157(11) 0.0089(11) -0.0012(11)
Cl1 0.096(6) 0.092(7) 0.116(7) 0.008(5) 0.007(5) 0.001(5)
Cl2 0.095(6) 0.079(5) 0.094(6) -0.008(4) 0.038(5) -0.002(4)
Cl5 0.148(8) 0.106(8) 0.102(7) -0.008(6) -0.015(6) 0.031(6)
Cl6 0.115(7) 0.102(8) 0.160(10) -0.019(7) 0.038(7) -0.008(6)
Fe2 0.101(3) 0.065(3) 0.062(3) 0.000(2) 0.022(2) -0.010(2)
C11 0.072(14) 0.080(15) 0.067(14) -0.005(12) 0.005(12) -0.014(12)
C12 0.088(15) 0.066(14) 0.080(15) 0.001(12) 0.027(13) 0.011(13)
C13 0.059(14) 0.071(14) 0.078(15) 0.006(12) 0.008(12) -0.009(12)
C14 0.078(14) 0.063(13) 0.077(14) -0.017(12) 0.032(12) -0.003(12)
C15 0.056(13) 0.063(13) 0.069(14) -0.008(12) 0.013(11) 0.007(11)
C16 0.084(15) 0.064(15) 0.085(15) 0.000(12) 0.003(13) 0.013(12)
C17 0.058(12) 0.037(11) 0.052(12) -0.004(10) 0.004(10) -0.001(10)
C18 0.105(16) 0.057(13) 0.092(16) 0.014(12) 0.038(13) -0.053(12)
C19 0.079(14) 0.066(14) 0.084(15) 0.013(13) 0.024(12) 0.008(12)
C20 0.062(12) 0.055(13) 0.064(13) -0.013(11) 0.048(11) -0.011(10)
S1 0.085(6) 0.071(5) 0.084(6) -0.007(5) 0.019(5) -0.005(5)
O1 0.104(12) 0.087(12) 0.098(12) 0.009(11) 0.022(10) -0.022(11)
O2 0.104(12) 0.082(12) 0.080(11) -0.008(10) 0.020(10) -0.001(10)
S2 0.079(5) 0.082(5) 0.088(6) -0.021(5) 0.018(4) -0.012(5)
O3 0.121(13) 0.066(11) 0.099(13) 0.009(10) 0.023(11) 0.001(10)
O4 0.137(14) 0.114(14) 0.104(13) -0.023(12) 0.036(12) -0.007(13)
N1 0.097(14) 0.100(15) 0.067(13) -0.012(12) 0.026(11) -0.011(12)
N2 0.086(13) 0.082(14) 0.069(12) 0.007(11) 0.045(10) 0.010(11)
N3 0.105(13) 0.063(13) 0.069(12) -0.007(11) 0.042(11) 0.012(11)
N4 0.075(12) 0.072(13) 0.066(12) -0.012(10) 0.028(10) 0.001(11)
C21 0.070(12) 0.053(11) 0.059(11) -0.008(10) 0.000(9) 0.009(11)
C22 0.059(11) 0.069(12) 0.058(11) -0.015(10) 0.015(9) 0.004(10)
C23 0.069(12) 0.068(12) 0.057(11) -0.015(10) 0.018(9) 0.010(10)
C24 0.078(12) 0.058(12) 0.046(11) -0.012(9) 0.018(10) -0.008(10)
C25 0.090(13) 0.083(13) 0.085(13) 0.018(11) 0.026(10) 0.017(11)
C26 0.107(14) 0.080(14) 0.088(14) 0.004(11) 0.022(11) -0.002(11)
Pt2 0.0912(12) 0.0573(9) 0.0895(12) -0.0089(9) 0.0249(9) 0.0058(9)
Pd4 0.1173(16) 0.0710(12) 0.0901(14) -0.0152(10) 0.0065(11) 0.0092(11)
Pd2 0.0912(12) 0.0573(9) 0.0895(12) -0.0089(9) 0.0249(9) 0.0058(9)
Pt4 0.1173(16) 0.0710(12) 0.0901(14) -0.0152(10) 0.0065(11) 0.0092(11)
Cl3 0.120(7) 0.077(6) 0.127(7) -0.004(5) 0.035(6) -0.002(5)
Cl4 0.114(7) 0.101(7) 0.120(7) 0.019(6) 0.020(6) 0.021(5)
Cl7 0.188(9) 0.127(8) 0.103(7) 0.005(6) 0.009(7) 0.025(8)
Cl8 0.145(8) 0.138(9) 0.178(10) -0.047(8) -0.015(7) 0.026(8)
Fe1 0.118(4) 0.070(3) 0.080(3) -0.003(2) 0.031(3) 0.007(3)
C1 0.087(13) 0.080(13) 0.085(13) 0.004(11) 0.030(11) 0.006(11)
C2 0.085(13) 0.074(12) 0.072(12) 0.006(11) 0.022(10) 0.000(11)
C3 0.096(13) 0.059(12) 0.074(12) -0.001(10) 0.025(10) -0.011(11)
C4 0.080(13) 0.060(12) 0.083(13) -0.007(10) 0.015(10) 0.001(10)
C5 0.070(12) 0.053(11) 0.051(11) 0.002(9) 0.014(9) -0.015(10)
C6 0.073(13) 0.084(14) 0.094(14) -0.010(11) 0.031(11) 0.000(10)
C7 0.082(13) 0.076(13) 0.078(13) -0.013(11) 0.006(10) 0.010(11)
C8 0.095(14) 0.068(13) 0.096(14) 0.000(11) 0.018(11) 0.005(11)
C9 0.109(15) 0.086(14) 0.086(14) 0.008(11) 0.007(11) 0.003(11)
C10 0.113(15) 0.096(15) 0.102(15) 0.005(11) 0.043(11) -0.003(11)
S3 0.091(6) 0.073(6) 0.131(8) -0.002(5) 0.028(6) -0.002(5)
O5 0.120(12) 0.119(13) 0.136(13) 0.010(11) 0.023(10) -0.003(11)
O6 0.162(14) 0.147(14) 0.145(14) -0.006(12) 0.053(11) 0.000(11)
S4 0.121(8) 0.119(8) 0.128(9) 0.006(7) 0.006(7) 0.026(7)
O7 0.165(15) 0.168(16) 0.174(16) 0.005(12) 0.027(12) -0.002(12)
O8 0.179(16) 0.174(16) 0.168(16) -0.006(12) 0.030(12) 0.012(12)
N5 0.108(14) 0.064(12) 0.043(11) 0.006(10) 0.021(10) 0.020(11)
N6 0.085(13) 0.079(15) 0.094(14) -0.011(11) 0.037(11) 0.003(11)
C27 0.081(12) 0.047(11) 0.075(12) -0.018(10) 0.011(10) 0.002(10)
C28 0.094(14) 0.077(13) 0.095(14) -0.002(11) 0.006(11) 0.000(11)
C29 0.078(12) 0.082(14) 0.074(12) 0.003(10) 0.041(10) -0.004(10)
N7 0.110(15) 0.094(15) 0.113(16) -0.005(13) 0.028(13) 0.031(13)
N8 0.093(14) 0.105(15) 0.089(14) -0.010(13) 0.020(12) 0.001(13)
C30 0.084(15) 0.054(13) 0.057(13) -0.019(11) 0.016(12) 0.000(12)
C31 0.072(15) 0.078(15) 0.100(16) -0.013(13) 0.036(13) -0.012(13)
C32 0.105(17) 0.082(15) 0.074(15) -0.010(13) 0.024(14) -0.009(14)

loop_
_atom_type_symbol
_atom_type_description
_atom_type_scat_dispersion_real
_atom_type_scat_dispersion_imag
_atom_type_scat_source
C C 0.0033 0.0016 'International Tables Vol C Tables 4.2.6.8 and 6.1.1.4'
H H 0.0000 0.0000 'International Tables Vol C Tables 4.2.6.8 and 6.1.1.4'
N N 0.0061 0.0033 'International Tables Vol C Tables 4.2.6.8 and 6.1.1.4'
O O 0.0106 0.0060 'International Tables Vol C Tables 4.2.6.8 and 6.1.1.4'
S S 0.1246 0.1234 'International Tables Vol C Tables 4.2.6.8 and 6.1.1.4'
Cl Cl 0.1484 0.1585 'International Tables Vol C Tables 4.2.6.8 and 6.1.1.4'
Fe Fe 0.3463 0.8444 'International Tables Vol C Tables 4.2.6.8 and 6.1.1.4'
Pd Pd -0.9988 1.0072 'International Tables Vol C Tables 4.2.6.8 and 6.1.1.4'
Pt Pt -1.7033 8.3905 'International Tables Vol C Tables 4.2.6.8 and 6.1.1.4'

loop_
_geom_angle_atom_site_label_1
_geom_angle_atom_site_label_2
_geom_angle_atom_site_label_3
_geom_angle
C16 Pt1 N3 80.2(11)
C16 Pt1 Cl1 94.4(9)
N3 Pt1 Cl1 174.6(7)
C16 Pt1 Cl2 171.3(9)
N3 Pt1 Cl2 91.3(7)
Cl1 Pt1 Cl2 94.0(3)
C14 Pd3 N1 80.8(11)
C14 Pd3 Cl6 92.6(9)
N1 Pd3 Cl6 171.7(8)
C14 Pd3 Cl5 174.0(9)
N1 Pd3 Cl5 93.8(7)
Cl6 Pd3 Cl5 93.0(4)
C18 Fe2 C11 131.9(12)
C18 Fe2 C15 110.7(12)
C11 Fe2 C15 41.3(10)
C18 Fe2 C19 40.7(11)
C11 Fe2 C19 106.4(11)
C15 Fe2 C19 115.1(11)
C18 Fe2 C20 66.7(11)
C11 Fe2 C20 118.7(11)
C15 Fe2 C20 152.7(10)
C19 Fe2 C20 44.2(10)
C18 Fe2 C12 170.9(12)
C11 Fe2 C12 41.2(10)
C15 Fe2 C12 68.0(11)
C19 Fe2 C12 130.9(12)
C20 Fe2 C12 110.0(11)
C18 Fe2 C17 41.8(10)
C11 Fe2 C17 172.7(11)
C15 Fe2 C17 133.2(10)
C19 Fe2 C17 70.7(10)
C20 Fe2 C17 64.3(9)
C12 Fe2 C17 145.6(11)
C18 Fe2 C14 114.5(11)
C11 Fe2 C14 72.3(10)
C15 Fe2 C14 42.0(9)
C19 Fe2 C14 146.2(11)
C20 Fe2 C14 165.2(10)
C12 Fe2 C14 70.9(10)
C17 Fe2 C14 106.1(9)
C18 Fe2 C13 147.1(12)
C11 Fe2 C13 70.6(10)
C15 Fe2 C13 68.5(11)
C19 Fe2 C13 171.1(11)
C20 Fe2 C13 129.3(10)
C12 Fe2 C13 41.6(10)
C17 Fe2 C13 113.2(10)
C14 Fe2 C13 41.8(10)
C18 Fe2 C16 69.2(11)
C11 Fe2 C16 147.3(11)
C15 Fe2 C16 168.4(10)
C19 Fe2 C16 72.8(11)
C20 Fe2 C16 38.6(9)
C12 Fe2 C16 114.0(11)
C17 Fe2 C16 39.2(9)
C14 Fe2 C16 126.8(10)
C13 Fe2 C16 105.0(11)
C15 C11 C12 106(3)
C15 C11 Fe2 69.6(14)
C12 C11 Fe2 70.5(14)
C15 C11 H11 127.1
C12 C11 H11 127.1
Fe2 C11 H11 124.4
C11 C12 C13 110(3)
C11 C12 Fe2 68.3(14)
C13 C12 Fe2 71.4(13)
C11 C12 H12 124.9
C13 C12 H12 124.9
Fe2 C12 H12 127.0
C12 C13 C14 108(2)
C12 C13 Fe2 67.0(12)
C14 C13 Fe2 68.6(13)
C12 C13 H13 126.2
C14 C13 H13 126.2
Fe2 C13 H13 129.8
C15 C14 C13 102.9(18)
C15 C14 Pd3 119.3(18)
C13 C14 Pd3 138(2)
C15 C14 Fe2 66.4(12)
C13 C14 Fe2 69.6(12)
Pd3 C14 Fe2 128.9(13)
C11 C15 C14 113(2)
C11 C15 C24 135(2)
C14 C15 C24 111(2)
C11 C15 Fe2 69.1(14)
C14 C15 Fe2 71.6(13)
C24 C15 Fe2 121.7(18)
C20 C16 C17 100(3)
C20 C16 Pt1 122(2)
C17 C16 Pt1 137(2)
C20 C16 Fe2 65.1(14)
C17 C16 Fe2 65.3(13)
Pt1 C16 Fe2 131.3(13)
C16 C17 C18 112(2)
C16 C17 Fe2 75.5(13)
C18 C17 Fe2 66.8(12)
C16 C17 H17 124.1
C18 C17 H17 124.1
Fe2 C17 H17 125.1
C19 C18 C17 112(2)
C19 C18 Fe2 71.1(15)
C17 C18 Fe2 71.3(11)
C19 C18 H18 123.9
C17 C18 H18 123.9
Fe2 C18 H18 125.3
C18 C19 C20 98(2)
C18 C19 Fe2 68.1(14)
C20 C19 Fe2 68.2(14)
C18 C19 H19 130.9
C20 C19 H19 130.9
Fe2 C19 H19 124.6
C16 C20 C21 107(2)
C16 C20 C19 117(2)
C21 C20 C19 136(2)
C16 C20 Fe2 76.3(15)
C21 C20 Fe2 122.5(18)
C19 C20 Fe2 67.6(13)
O1 S1 O2 120.0(13)
O1 S1 N2 104.7(13)
O2 S1 N2 107.7(12)
O1 S1 C33 109.3(13)
O2 S1 C33 107.9(12)
N2 S1 C33 106.5(12)
O4 S2 O3 123.5(16)
O4 S2 N4 109.3(14)
O3 S2 N4 103.2(13)
O4 S2 C40 106.0(13)
O3 S2 C40 109.8(12)
N4 S2 C40 103.3(11)
C24 N1 C25 108(2)
C24 N1 Pd3 116.6(19)
C25 N1 Pd3 135.2(19)
C24 N2 C26 106(2)
C24 N2 S1 125(2)
C26 N2 S1 124(2)
C21 N3 C22 109(2)
C21 N3 Pt1 114.3(17)
C22 N3 Pt1 136.5(19)
C21 N4 C23 101(2)
C21 N4 S2 129(2)
C23 N4 S2 123.1(17)
N3 C21 N4 113(2)
N3 C21 C20 116(2)
N4 C21 C20 131(3)
N3 C22 C23 106(2)
N3 C22 C73 115(2)
C23 C22 C73 112.8(19)
N3 C22 H22 107.5
C23 C22 H22 107.5
C73 C22 H22 107.5
C22 C23 C79 120(2)
C22 C23 N4 103(2)
C79 C23 N4 112(2)
C22 C23 H23 107.1
C79 C23 H23 107.1
N4 C23 H23 107.1
N2 C24 N1 111(2)
N2 C24 C15 136(2)
N1 C24 C15 112(2)
N1 C25 C26 105(2)
N1 C25 C85 108(2)
C26 C25 C85 116(2)
N1 C25 H25 109.2
C26 C25 H25 109.2
C85 C25 H25 109.2
C91 C26 C25 116(3)
C91 C26 N2 111(2)
C25 C26 N2 106(3)
C91 C26 H26 107.8
C25 C26 H26 107.8
N2 C26 H26 107.8
C38 C33 C34 124(3)
C38 C33 S1 116(2)
C34 C33 S1 120(2)
C35 C34 C33 116(3)
C35 C34 H34 122.0
C33 C34 H34 122.0
C36 C35 C34 120(3)
C36 C35 H35 120.2
C34 C35 H35 120.2
C35 C36 C37 124(4)
C35 C36 C39 117(3)
C37 C36 C39 119(3)
C38 C37 C36 117(4)
C38 C37 H37 121.3
C36 C37 H37 121.3
C37 C38 C33 119(3)
C37 C38 H38 120.6
C33 C38 H38 120.7
C36 C39 H39A 109.5
C36 C39 H39B 109.5
H39A C39 H39B 109.5
C36 C39 H39C 109.5
H39A C39 H39C 109.5
H39B C39 H39C 109.5
C45 C40 C41 122(2)
C45 C40 S2 118.3(17)
C41 C40 S2 119.8(16)
C42 C41 C40 114(2)
C42 C41 H41 123.1
C40 C41 H41 123.1
C43 C42 C41 131(3)
C43 C42 H42 114.4
C41 C42 H42 114.4
C42 C43 C44 108(3)
C42 C43 C46 122(3)
C44 C43 C46 130(3)
C45 C44 C43 129(3)
C45 C44 H44 115.5
C43 C44 H44 115.5
C40 C45 C44 116(3)
C40 C45 H45 121.9
C44 C45 H45 121.9
C43 C46 H46A 109.5
C43 C46 H46B 109.5
H46A C46 H46B 109.5
C43 C46 H46C 109.5
H46A C46 H46C 109.5
H46B C46 H46C 109.5
C78 C73 C74 119.9(10)
C78 C73 C22 124.2(16)
C74 C73 C22 114.8(16)
C75 C74 C73 119.2(10)
C75 C74 H74 120.4
C73 C74 H74 120.4
C76 C75 C74 120.2(10)
C76 C75 H75 119.9
C74 C75 H75 119.9
C77 C76 C75 120.4(10)
C77 C76 H76 119.8
C75 C76 H76 119.8
C76 C77 C78 119.8(10)
C76 C77 H77 120.1
C78 C77 H77 120.1
C73 C78 C77 120.3(11)
C73 C78 H78 119.9
C77 C78 H78 119.9
C84 C79 C80 120(3)
C84 C79 C23 116(3)
C80 C79 C23 124(3)
C79 C80 C81 117(3)
C79 C80 H80 121.5
C81 C80 H80 121.5
C82 C81 C80 121(4)
C82 C81 H81 119.3
C80 C81 H81 119.3
C81 C82 C83 121(4)
C81 C82 H82 119.4
C83 C82 H82 119.4
C82 C83 C84 119(4)
C82 C83 H83 120.3
C84 C83 H83 120.3
C79 C84 C83 121(4)
C79 C84 H84 119.5
C83 C84 H84 119.5
C90 C85 C86 119.2(11)
C90 C85 C25 122.8(18)
C86 C85 C25 117.5(18)
C87 C86 C85 119.9(11)
C87 C86 H86 120.1
C85 C86 H86 120.1
C88 C87 C86 120.0(10)
C88 C87 H87 120.0
C86 C87 H87 120.0
C89 C88 C87 120.3(10)
C89 C88 H88 119.9
C87 C88 H88 119.9
C88 C89 C90 119.7(10)
C88 C89 H89 120.1
C90 C89 H89 120.2
C85 C90 C89 120.8(11)
C85 C90 H90 119.6
C89 C90 H90 119.6
C92 C91 C96 116(4)
C92 C91 C26 127(3)
C96 C91 C26 116(3)
C91 C92 C93 129(4)
C91 C92 H92 115.6
C93 C92 H92 115.6
C94 C93 C92 115(4)
C94 C93 H93 122.6
C92 C93 H93 122.6
C93 C94 C95 116(5)
C93 C94 H94 121.8
C95 C94 H94 121.8
C94 C95 C96 129(5)
C94 C95 H95 115.6
C96 C95 H95 115.6
C95 C96 C91 115(4)
C95 C96 H96 122.5
C91 C96 H96 122.5
N5 Pt2 C3 84.1(11)
N5 Pt2 Cl4 172.2(7)
C3 Pt2 Cl4 89.9(9)
N5 Pt2 Cl3 91.0(7)
C3 Pt2 Cl3 173.6(9)
Cl4 Pt2 Cl3 95.4(3)
C7 Pd4 N7 78.3(12)
C7 Pd4 Cl8 93.8(10)
N7 Pd4 Cl8 172.1(9)
C7 Pd4 Cl7 169.6(10)
N7 Pd4 Cl7 93.1(8)
Cl8 Pd4 Cl7 94.8(5)
C8 Fe1 C10 67.5(12)
C8 Fe1 C5 117.1(11)
C10 Fe1 C5 165.9(13)
C8 Fe1 C1 111.1(11)
C10 Fe1 C1 156.8(13)
C5 Fe1 C1 36.6(9)
C8 Fe1 C4 146.0(12)
C10 Fe1 C4 128.3(13)
C5 Fe1 C4 40.4(10)
C1 Fe1 C4 66.7(11)
C8 Fe1 C6 67.8(11)
C10 Fe1 C6 40.4(12)
C5 Fe1 C6 127.1(11)
C1 Fe1 C6 162.5(12)
C4 Fe1 C6 104.0(11)
C8 Fe1 C2 132.1(12)
C10 Fe1 C2 123.4(13)
C5 Fe1 C2 64.6(10)
C1 Fe1 C2 39.2(10)
C4 Fe1 C2 69.1(11)
C6 Fe1 C2 153.6(12)
C8 Fe1 C9 42.6(12)
C10 Fe1 C9 43.1(12)
C5 Fe1 C9 149.3(12)
C1 Fe1 C9 119.3(12)
C4 Fe1 C9 169.4(13)
C6 Fe1 C9 72.5(12)
C2 Fe1 C9 109.4(12)
C8 Fe1 C7 42.2(11)
C10 Fe1 C7 70.3(13)
C5 Fe1 C7 103.8(11)
C1 Fe1 C7 125.5(12)
C4 Fe1 C7 109.3(11)
C6 Fe1 C7 41.5(11)
C2 Fe1 C7 164.6(12)
C9 Fe1 C7 74.9(11)
C8 Fe1 C3 172.0(12)
C10 Fe1 C3 109.5(12)
C5 Fe1 C3 67.6(10)
C1 Fe1 C3 68.5(11)
C4 Fe1 C3 41.7(10)
C6 Fe1 C3 115.2(11)
C2 Fe1 C3 42.6(10)
C9 Fe1 C3 130.1(12)
C7 Fe1 C3 144.9(11)
C5 C1 C2 112(3)
C5 C1 Fe1 71.3(16)
C2 C1 Fe1 72.8(15)
C5 C1 H1 124.1
C2 C1 H1 124.1
Fe1 C1 H1 123.3
C1 C2 C27 147(3)
C1 C2 C3 107(3)
C27 C2 C3 105(2)
C1 C2 Fe1 68.0(14)
C27 C2 Fe1 119.2(18)
C3 C2 Fe1 70.4(13)
C4 C3 C2 101(2)
C4 C3 Pt2 142(2)
C2 C3 Pt2 116(2)
C4 C3 Fe1 65.4(14)
C2 C3 Fe1 67.0(13)
Pt2 C3 Fe1 121.8(13)
C5 C4 C3 107(2)
C5 C4 Fe1 69.2(14)
C3 C4 Fe1 72.9(15)
C5 C4 H4 126.7
C3 C4 H4 126.7
Fe1 C4 H4 122.9
C1 C5 C4 113(3)
C1 C5 Fe1 72.1(16)
C4 C5 Fe1 70.4(14)
C1 C5 H5 123.3
C4 C5 H5 123.3
Fe1 C5 H5 125.8
C10 C6 C7 110(3)
C10 C6 Fe1 68.0(16)
C7 C6 Fe1 70.8(14)
C10 C6 H6 124.8
C7 C6 H6 124.8
Fe1 C6 H6 128.1
C6 C7 C8 100(2)
C6 C7 Pd4 139(2)
C8 C7 Pd4 121(2)
C6 C7 Fe1 67.7(14)
C8 C7 Fe1 64.6(13)
Pd4 C7 Fe1 126.7(14)
C7 C8 C9 119(3)
C7 C8 C32 109(2)
C9 C8 C32 132(3)
C7 C8 Fe1 73.2(13)
C9 C8 Fe1 72.4(15)
C32 C8 Fe1 123(2)
C8 C9 C10 96(3)
C8 C9 Fe1 65.1(14)
C10 C9 Fe1 65.9(16)
C8 C9 H9 131.9
C10 C9 H9 131.9
Fe1 C9 H9 128.4
C6 C10 C9 115(3)
C6 C10 Fe1 71.6(17)
C9 C10 Fe1 71.0(17)
C6 C10 H10 122.7
C9 C10 H10 122.7
Fe1 C10 H10 126.3
O6 S3 O5 121.0(18)
O6 S3 N6 105.5(16)
O5 S3 N6 106.8(15)
O6 S3 C47 108.0(16)
O5 S3 C47 108.8(14)
N6 S3 C47 105.8(12)
C52 C47 C48 128(3)
C52 C47 S3 116.0(18)
C48 C47 S3 116.1(18)
C49 C48 C47 116(3)
C49 C48 H48 121.9
C47 C48 H48 121.9
C50 C49 C48 119(3)
C50 C49 H49 120.3
C48 C49 H49 120.3
C49 C50 C51 120(3)
C49 C50 C53 121(2)
C51 C50 C53 118(2)
C50 C51 C52 125(3)
C50 C51 H51 117.6
C52 C51 H51 117.6
C51 C52 C47 111(3)
C51 C52 H52 124.4
C47 C52 H52 124.4
C50 C53 H53A 109.5
C50 C53 H53B 109.5
H53A C53 H53B 109.5
C50 C53 H53C 109.5
H53A C53 H53C 109.5
H53B C53 H53C 109.5
O7 S4 O8 123(2)
O7 S4 N8 101.7(19)
O8 S4 N8 105.1(19)
O7 S4 C54 110(2)
O8 S4 C54 111(2)
N8 S4 C54 104.2(14)
C59 C54 C55 121.8(19)
C59 C54 S4 118(2)
C55 C54 S4 120(2)
C56 C55 C54 118.6(17)
C56 C55 H55 120.7
C54 C55 H55 120.7
C57 C56 C55 119.8(17)
C57 C56 H56 120.1
C55 C56 H56 120.1
C58 C57 C56 121.7(19)
C58 C57 C60 119(2)
C56 C57 C60 119(3)
C57 C58 C59 118(2)
C57 C58 H58 120.9
C59 C58 H58 120.9
C54 C59 C58 120(2)
C54 C59 H59 120.1
C58 C59 H59 120.1
C57 C60 H60A 109.5
C57 C60 H60B 109.5
H60A C60 H60B 109.5
C57 C60 H60C 109.5
H60A C60 H60C 109.5
H60B C60 H60C 109.5
C27 N5 C29 103(2)
C27 N5 Pt2 114.9(17)
C29 N5 Pt2 141.4(18)
C27 N6 C28 102(2)
C27 N6 S3 128(2)
C28 N6 S3 117.9(19)
N5 C27 N6 119(2)
N5 C27 C2 119(3)
N6 C27 C2 122(3)
C29 C28 N6 104(2)
C29 C28 C97 113(3)
N6 C28 C97 111(2)
C29 C28 H28 109.7
N6 C28 H28 109.7
C97 C28 H28 109.7
N5 C29 C103 112(2)
N5 C29 C28 112(2)
C103 C29 C28 108(2)
N5 C29 H29 108.6
C103 C29 H29 108.6
C28 C29 H29 108.6
C98 C97 C102 118(4)
C98 C97 C28 122(3)
C102 C97 C28 120(3)
C99 C98 C97 118(4)
C99 C98 H98 121.2
C97 C98 H98 121.2
C100 C99 C98 128(4)
C100 C99 H99 116.1
C98 C99 H99 116.1
C101 C100 C99 111(4)
C101 C100 H100 124.5
C99 C100 H100 124.5
C100 C101 C102 126(5)
C100 C101 H101 117.2
C102 C101 H101 117.2
C101 C102 C97 120(5)
C101 C102 H102 120.1
C97 C102 H102 120.1
C108 C103 C104 119.6(11)
C108 C103 C29 123.3(19)
C104 C103 C29 116.1(18)
C105 C104 C103 119.5(11)
C105 C104 H104 120.3
C103 C104 H104 120.3
C106 C105 C104 120.3(10)
C106 C105 H105 119.9
C104 C105 H105 119.9
C105 C106 C107 120.1(10)
C105 C106 H106 119.9
C107 C106 H106 119.9
C106 C107 C108 119.5(11)
C106 C107 H107 120.3
C108 C107 H107 120.3
C103 C108 C107 120.3(12)
C103 C108 H108 119.9
C107 C108 H108 119.9
C32 N7 C30 98.0(17)
C32 N7 Pd4 125.3(18)
C30 N7 Pd4 135.3(18)
C32 N8 C31 98(2)
C32 N8 S4 129(2)
C31 N8 S4 128(2)
C31 C30 C61 120(2)
C31 C30 N7 105(2)
C61 C30 N7 111(2)
C31 C30 H30 106.9
C61 C30 H30 106.9
N7 C30 H30 106.9
C30 C31 N8 108(2)
C30 C31 C67 118(3)
N8 C31 C67 111(2)
C30 C31 H31 106.3
N8 C31 H31 106.3
C67 C31 H31 106.3
N7 C32 N8 124(2)
N7 C32 C8 106(2)
N8 C32 C8 130(2)
C66 C61 C62 122(4)
C66 C61 C30 120(3)
C62 C61 C30 117(3)
C61 C62 C63 114(4)
C61 C62 H62 123.1
C63 C62 H62 123.1
C64 C63 C62 124(5)
C64 C63 H63 117.8
C62 C63 H63 117.8
C65 C64 C63 122(5)
C65 C64 H64 119.0
C63 C64 H64 119.0
C64 C65 C66 118(4)
C64 C65 H65 120.8
C66 C65 H65 120.8
C61 C66 C65 119(4)
C61 C66 H66 120.4
C65 C66 H66 120.4
C72 C67 C68 124(3)
C72 C67 C31 121(3)
C68 C67 C31 115(2)
C69 C68 C67 107(3)
C69 C68 H68 126.5
C67 C68 H68 126.5
C70 C69 C68 129(4)
C70 C69 H69 115.3
C68 C69 H69 115.4
C69 C70 C71 123(4)
C69 C70 H70 118.6
C71 C70 H70 118.6
C70 C71 C72 109(4)
C70 C71 H71 125.7
C72 C71 H71 125.7
C67 C72 C71 128(4)
C67 C72 H72 116.0
C71 C72 H72 116.0
C9X N1X C13X 108(2)
C9X N1X C5X 106(2)
C13X N1X C5X 112.0(19)
C9X N1X C1X 107.3(15)
C13X N1X C1X 111(2)
C5X N1X C1X 113(2)
N1X C1X C2X 112.2(17)
N1X C1X H1X1 109.2
C2X C1X H1X1 109.2
N1X C1X H1X2 109.2
C2X C1X H1X2 109.2
H1X1 C1X H1X2 107.9
C3X C2X C1X 103.2(16)
C3X C2X H2X1 111.1
C1X C2X H2X1 111.1
C3X C2X H2X2 111.1
C1X C2X H2X2 111.1
H2X1 C2X H2X2 109.1
C4X C3X C2X 104(2)
C4X C3X H3X1 110.9
C2X C3X H3X1 110.9
C4X C3X H3X2 110.9
C2X C3X H3X2 110.9
H3X1 C3X H3X2 109.0
C3X C4X H4X1 109.5
C3X C4X H4X2 109.5
H4X1 C4X H4X2 109.5
C3X C4X H4X3 109.5
H4X1 C4X H4X3 109.5
H4X2 C4X H4X3 109.5
N1X C5X C6X 113(2)
N1X C5X H5X1 109.1
C6X C5X H5X1 109.1
N1X C5X H5X2 109.1
C6X C5X H5X2 109.1
H5X1 C5X H5X2 107.8
C7X C6X C5X 104(2)
C7X C6X H6X1 110.9
C5X C6X H6X1 110.9
C7X C6X H6X2 110.9
C5X C6X H6X2 110.9
H6X1 C6X H6X2 108.9
C6X C7X C8X 104(2)
C6X C7X H7X1 110.9
C8X C7X H7X1 110.9
C6X C7X H7X2 111.0
C8X C7X H7X2 111.0
H7X1 C7X H7X2 109.0
C7X C8X H8X1 109.5
C7X C8X H8X2 109.5
H8X1 C8X H8X2 109.5
C7X C8X H8X3 109.5
H8X1 C8X H8X3 109.5
H8X2 C8X H8X3 109.5
N1X C9X C10X 121.0(19)
N1X C9X H9X1 107.1
C10X C9X H9X1 107.1
N1X C9X H9X2 107.1
C10X C9X H9X2 107.1
H9X1 C9X H9X2 106.8
C11X C10X C9X 102.0(17)
C11X C10X H10A 111.4
C9X C10X H10A 111.4
C11X C10X H10B 111.4
C9X C10X H10B 111.4
H10A C10X H10B 109.2
C12X C11X C10X 105(2)
C12X C11X H11A 110.7
C10X C11X H11A 110.7
C12X C11X H11B 110.7
C10X C11X H11B 110.7
H11A C11X H11B 108.8
C11X C12X H12A 109.5
C11X C12X H12B 109.5
H12A C12X H12B 109.5
C11X C12X H12C 109.5
H12A C12X H12C 109.5
H12B C12X H12C 109.5
N1X C13X C14X 118(2)
N1X C13X H13A 107.7
C14X C13X H13A 107.7
N1X C13X H13B 107.7
C14X C13X H13B 107.7
H13A C13X H13B 107.1
C15X C14X C13X 103.2(19)
C15X C14X H14A 111.1
C13X C14X H14A 111.1
C15X C14X H14B 111.1
C13X C14X H14B 111.1
H14A C14X H14B 109.1
C14X C15X C16X 104(2)
C14X C15X H15A 111.0
C16X C15X H15A 111.0
C14X C15X H15B 111.0
C16X C15X H15B 111.0
H15A C15X H15B 109.0
C15X C16X H16A 109.5
C15X C16X H16B 109.5
H16A C16X H16B 109.5
C15X C16X H16C 109.5
H16A C16X H16C 109.5
H16B C16X H16C 109.5
C13Y N1Y C9Y 119(2)
C13Y N1Y C5Y 108(2)
C9Y N1Y C5Y 110.0(15)
C13Y N1Y C1Y 106.2(17)
C9Y N1Y C1Y 104.6(19)
C5Y N1Y C1Y 109(2)
N1Y C1Y C2Y 116(2)
N1Y C1Y H1Y1 108.2
C2Y C1Y H1Y1 108.2
N1Y C1Y H1Y2 108.2
C2Y C1Y H1Y2 108.2
H1Y1 C1Y H1Y2 107.4
C1Y C2Y C3Y 102.6(19)
C1Y C2Y H2Y1 111.3
C3Y C2Y H2Y1 111.3
C1Y C2Y H2Y2 111.3
C3Y C2Y H2Y2 111.2
H2Y1 C2Y H2Y2 109.2
C4Y C3Y C2Y 100(2)
C4Y C3Y H3Y1 111.7
C2Y C3Y H3Y1 111.7
C4Y C3Y H3Y2 111.7
C2Y C3Y H3Y2 111.7
H3Y1 C3Y H3Y2 109.5
C3Y C4Y H4Y1 109.5
C3Y C4Y H4Y2 109.5
H4Y1 C4Y H4Y2 109.5
C3Y C4Y H4Y3 109.5
H4Y1 C4Y H4Y3 109.5
H4Y2 C4Y H4Y3 109.5
N1Y C5Y C6Y 116.4(17)
N1Y C5Y H5Y1 108.2
C6Y C5Y H5Y1 108.2
N1Y C5Y H5Y2 108.2
C6Y C5Y H5Y2 108.2
H5Y1 C5Y H5Y2 107.4
C5Y C6Y C7Y 101.8(16)
C5Y C6Y H6Y1 111.4
C7Y C6Y H6Y1 111.4
C5Y C6Y H6Y2 111.4
C7Y C6Y H6Y2 111.4
H6Y1 C6Y H6Y2 109.3
C8Y C7Y C6Y 102(2)
C8Y C7Y H7Y1 111.3
C6Y C7Y H7Y1 111.3
C8Y C7Y H7Y2 111.3
C6Y C7Y H7Y2 111.3
H7Y1 C7Y H7Y2 109.2
C7Y C8Y H8Y1 109.5
C7Y C8Y H8Y2 109.5
H8Y1 C8Y H8Y2 109.5
C7Y C8Y H8Y3 109.5
H8Y1 C8Y H8Y3 109.5
H8Y2 C8Y H8Y3 109.5
N1Y C9Y C10Y 113.2(19)
N1Y C9Y H9Y1 108.9
C10Y C9Y H9Y1 109.0
N1Y C9Y H9Y2 108.9
C10Y C9Y H9Y2 108.9
H9Y1 C9Y H9Y2 107.8
C9Y C10Y C11Y 102.9(18)
C9Y C10Y H10C 111.2
C11Y C10Y H10C 111.2
C9Y C10Y H10D 111.2
C11Y C10Y H10D 111.2
H10C C10Y H10D 109.1
C12Y C11Y C10Y 99(2)
C12Y C11Y H11C 111.9
C10Y C11Y H11C 111.9
C12Y C11Y H11D 111.9
C10Y C11Y H11D 111.9
H11C C11Y H11D 109.6
C11Y C12Y H12D 109.5
C11Y C12Y H12E 109.5
H12D C12Y H12E 109.5
C11Y C12Y H12F 109.5
H12D C12Y H12F 109.5
H12E C12Y H12F 109.5
N1Y C13Y C14Y 116.8(19)
N1Y C13Y H13C 108.1
C14Y C13Y H13C 108.1
N1Y C13Y H13D 108.1
C14Y C13Y H13D 108.1
H13C C13Y H13D 107.3
C15Y C14Y C13Y 101.1(17)
C15Y C14Y H14C 111.5
C13Y C14Y H14C 111.5
C15Y C14Y H14D 111.5
C13Y C14Y H14D 111.6
H14C C14Y H14D 109.4
C16Y C15Y C14Y 103(2)
C16Y C15Y H15C 111.2
C14Y C15Y H15C 111.2
C16Y C15Y H15D 111.2
C14Y C15Y H15D 111.2
H15C C15Y H15D 109.1
C15Y C16Y H16D 109.5
C15Y C16Y H16E 109.5
H16D C16Y H16E 109.5
C15Y C16Y H16F 109.5
H16D C16Y H16F 109.5
H16E C16Y H16F 109.5
C13Z N1Z C5Z 103.1(16)
C13Z N1Z C9Z 112(3)
C5Z N1Z C9Z 109(2)
C13Z N1Z C1Z 115(3)
C5Z N1Z C1Z 118(3)
C9Z N1Z C1Z 100.2(18)
N1Z C1Z C2Z 113(2)
N1Z C1Z H1Z1 109.0
C2Z C1Z H1Z1 109.0
N1Z C1Z H1Z2 109.0
C2Z C1Z H1Z2 109.0
H1Z1 C1Z H1Z2 107.8
C3Z C2Z C1Z 102.8(19)
C3Z C2Z H2Z1 111.2
C1Z C2Z H2Z1 111.2
C3Z C2Z H2Z2 111.2
C1Z C2Z H2Z2 111.2
H2Z1 C2Z H2Z2 109.1
C4Z C3Z C2Z 103(2)
C4Z C3Z H3Z1 111.1
C2Z C3Z H3Z1 111.2
C4Z C3Z H3Z2 111.3
C2Z C3Z H3Z2 111.2
H3Z1 C3Z H3Z2 109.1
C3Z C4Z H4Z1 109.5
C3Z C4Z H4Z2 109.5
H4Z1 C4Z H4Z2 109.5
C3Z C4Z H4Z3 109.4
H4Z1 C4Z H4Z3 109.5
H4Z2 C4Z H4Z3 109.5
N1Z C5Z C6Z 115(2)
N1Z C5Z H5Z1 108.5
C6Z C5Z H5Z1 108.5
N1Z C5Z H5Z2 108.5
C6Z C5Z H5Z2 108.5
H5Z1 C5Z H5Z2 107.5
C7Z C6Z C5Z 103.1(19)
C7Z C6Z H6Z1 111.2
C5Z C6Z H6Z1 111.1
C7Z C6Z H6Z2 111.1
C5Z C6Z H6Z2 111.1
H6Z1 C6Z H6Z2 109.1
C6Z C7Z C8Z 105(2)
C6Z C7Z H7Z1 110.8
C8Z C7Z H7Z1 110.7
C6Z C7Z H7Z2 110.8
C8Z C7Z H7Z2 110.8
H7Z1 C7Z H7Z2 108.8
C7Z C8Z H8Z1 109.5
C7Z C8Z H8Z2 109.4
H8Z1 C8Z H8Z2 109.5
C7Z C8Z H8Z3 109.5
H8Z1 C8Z H8Z3 109.5
H8Z2 C8Z H8Z3 109.5
N1Z C9Z C10Z 117(2)
N1Z C9Z H9Z1 108.1
C10Z C9Z H9Z1 108.1
N1Z C9Z H9Z2 108.1
C10Z C9Z H9Z2 108.1
H9Z1 C9Z H9Z2 107.3
C11Z C10Z C9Z 103(2)
C11Z C10Z H10E 111.1
C9Z C10Z H10E 111.1
C11Z C10Z H10F 111.1
C9Z C10Z H10F 111.1
H10E C10Z H10F 109.1
C12Z C11Z C10Z 104(2)
C12Z C11Z H11E 110.9
C10Z C11Z H11E 110.9
C12Z C11Z H11F 110.9
C10Z C11Z H11F 110.9
H11E C11Z H11F 108.9
C11Z C12Z H12G 109.5
C11Z C12Z H12H 109.5
H12G C12Z H12H 109.5
C11Z C12Z H12I 109.5
H12G C12Z H12I 109.5
H12H C12Z H12I 109.5
N1Z C13Z C14Z 112.9(18)
N1Z C13Z H13E 109.0
C14Z C13Z H13E 109.0
N1Z C13Z H13F 109.0
C14Z C13Z H13F 109.0
H13E C13Z H13F 107.8
C15Z C14Z C13Z 103.1(18)
C15Z C14Z H14E 111.1
C13Z C14Z H14E 111.2
C15Z C14Z H14F 111.2
C13Z C14Z H14F 111.1
H14E C14Z H14F 109.1
C16Z C15Z C14Z 103(2)
C16Z C15Z H15E 111.2
C14Z C15Z H15E 111.2
C16Z C15Z H15F 111.2
C14Z C15Z H15F 111.2
H15E C15Z H15F 109.1
C15Z C16Z H16G 109.5
C15Z C16Z H16H 109.5
H16G C16Z H16H 109.5
C15Z C16Z H16I 109.5
H16G C16Z H16I 109.5
H16H C16Z H16I 109.5
C13W N1W C1W 127(2)
C13W N1W C9W 105(3)
C1W N1W C9W 111(3)
C13W N1W C5W 99(3)
C1W N1W C5W 122(3)
C9W N1W C5W 85.5(19)
N1W C1W C2W 119(3)
N1W C1W H1W1 107.6
C2W C1W H1W1 107.5
N1W C1W H1W2 107.6
C2W C1W H1W2 107.6
H1W1 C1W H1W2 107.0
C3W C2W C1W 104(2)
C3W C2W H2W1 111.1
C1W C2W H2W1 111.1
C3W C2W H2W2 111.0
C1W C2W H2W2 111.0
H2W1 C2W H2W2 109.0
C2W C3W C4W 102(2)
C2W C3W H3W1 111.5
C4W C3W H3W1 111.5
C2W C3W H3W2 111.4
C4W C3W H3W2 111.5
H3W1 C3W H3W2 109.3
C3W C4W H4W1 109.4
C3W C4W H4W2 109.5
H4W1 C4W H4W2 109.5
C3W C4W H4W3 109.5
H4W1 C4W H4W3 109.5
H4W2 C4W H4W3 109.5
N1W C5W C6W 103(2)
N1W C5W C9W 47.2(10)
C6W C5W C9W 150(2)
N1W C5W H5W1 111.1
C6W C5W H5W1 111.2
C9W C5W H5W1 83.2
N1W C5W H5W2 111.2
C6W C5W H5W2 111.2
C9W C5W H5W2 86.9
H5W1 C5W H5W2 109.1
C5W C6W C7W 99.9(18)
C5W C6W H6W1 111.8
C7W C6W H6W1 111.8
C5W C6W H6W2 111.8
C7W C6W H6W2 111.8
H6W1 C6W H6W2 109.5
C8W C7W C6W 100(2)
C8W C7W H7W1 111.8
C6W C7W H7W1 111.8
C8W C7W H7W2 111.8
C6W C7W H7W2 111.8
H7W1 C7W H7W2 109.5
C7W C8W H8W1 109.5
C7W C8W H8W2 109.5
H8W1 C8W H8W2 109.5
C7W C8W H8W3 109.5
H8W1 C8W H8W3 109.5
H8W2 C8W H8W3 109.5
N1W C9W C10W 113(2)
N1W C9W C5W 47.3(10)
C10W C9W C5W 160(2)
N1W C9W H9W1 109.1
C10W C9W H9W1 109.0
C5W C9W H9W1 82.8
N1W C9W H9W2 109.0
C10W C9W H9W2 109.1
C5W C9W H9W2 81.3
H9W1 C9W H9W2 107.8
C9W C10W C11W 100(2)
C9W C10W H10G 111.7
C11W C10W H10G 111.7
C9W C10W H10H 111.8
C11W C10W H10H 111.8
H10G C10W H10H 109.5
C12W C11W C10W 100(2)
C12W C11W H11G 111.7
C10W C11W H11G 111.7
C12W C11W H11H 111.7
C10W C11W H11H 111.7
H11G C11W H11H 109.5
C11W C12W H12J 109.5
C11W C12W H12K 109.5
H12J C12W H12K 109.5
C11W C12W H12L 109.5
H12J C12W H12L 109.5
H12K C12W H12L 109.5
N1W C13W C14W 162(4)
N1W C13W H13G 95.5
C14W C13W H13G 95.4
N1W C13W H13H 95.4
C14W C13W H13H 95.5
H13G C13W H13H 103.3
C13W C14W C15W 99(2)
C13W C14W H14G 112.0
C15W C14W H14G 111.7
C13W C14W H14H 111.9
C15W C14W H14H 112.2
H14G C14W H14H 109.7
C16W C15W C14W 99(2)
C16W C15W H15G 112.2
C14W C15W H15G 112.2
C16W C15W H15H 111.5
C14W C15W H15H 111.7
H15G C15W H15H 109.6
C15W C16W H16J 109.5
C15W C16W H16K 109.1
H16J C16W H16K 109.5
C15W C16W H16L 109.8
H16J C16W H16L 109.5
H16K C16W H16L 109.5

loop_
_geom_bond_atom_site_label_1
_geom_bond_atom_site_label_2
_geom_bond_distance
Pt1 C16 1.85(3)
Pt1 N3 1.98(2)
Pt1 Cl1 2.299(9)
Pt1 Cl2 2.400(8)
Pd3 C14 1.897(16)
Pd3 N1 2.03(2)
Pd3 Cl6 2.318(11)
Pd3 Cl5 2.396(9)
Fe2 C18 1.99(2)
Fe2 C11 2.01(3)
Fe2 C15 2.02(2)
Fe2 C19 2.03(3)
Fe2 C20 2.04(2)
Fe2 C12 2.04(3)
Fe2 C17 2.05(2)
Fe2 C14 2.09(2)
Fe2 C13 2.10(3)
Fe2 C16 2.18(3)
C11 C15 1.42(3)
C11 C12 1.43(4)
C11 H11 0.9300
C12 C13 1.47(4)
C12 H12 0.9300
C13 C14 1.49(3)
C13 H13 0.9300
C14 C15 1.47(3)
C15 C24 1.49(4)
C16 C20 1.40(3)
C16 C17 1.43(4)
C17 C18 1.44(3)
C17 H17 0.9300
C18 C19 1.40(4)
C18 H18 0.9300
C19 C20 1.53(3)
C19 H19 0.9300
C20 C21 1.46(3)
S1 O1 1.41(2)
S1 O2 1.43(2)
S1 N2 1.60(2)
S1 C33 1.80(3)
S2 O4 1.38(2)
S2 O3 1.45(2)
S2 N4 1.65(2)
S2 C40 1.74(2)
N1 C24 1.40(3)
N1 C25 1.45(3)
N2 C24 1.40(3)
N2 C26 1.49(3)
N3 C21 1.35(3)
N3 C22 1.41(3)
N4 C21 1.45(3)
N4 C23 1.52(3)
C22 C23 1.51(3)
C22 C73 1.56(3)
C22 H22 0.9800
C23 C79 1.51(4)
C23 H23 0.9800
C25 C26 1.48(4)
C25 C85 1.54(3)
C25 H25 0.9800
C26 C91 1.45(4)
C26 H26 0.9800
C33 C38 1.380(17)
C33 C34 1.393(9)
C34 C35 1.376(17)
C34 H34 0.9300
C35 C36 1.372(17)
C35 H35 0.9300
C36 C37 1.377(17)
C36 C39 1.61(5)
C37 C38 1.370(17)
C37 H37 0.9300
C38 H38 0.9300
C39 H39A 0.9600
C39 H39B 0.9600
C39 H39C 0.9600
C40 C45 1.373(16)
C40 C41 1.390(9)
C41 C42 1.380(16)
C41 H41 0.9300
C42 C43 1.365(16)
C42 H42 0.9300
C43 C44 1.379(16)
C43 C46 1.51(4)
C44 C45 1.375(16)
C44 H44 0.9300
C45 H45 0.9300
C46 H46A 0.9600
C46 H46B 0.9600
C46 H46C 0.9600
C73 C78 1.356(13)
C73 C74 1.384(8)
C74 C75 1.366(12)
C74 H74 0.9300
C75 C76 1.361(12)
C75 H75 0.9300
C76 C77 1.357(12)
C76 H76 0.9300
C77 C78 1.367(12)
C77 H77 0.9300
C78 H78 0.9300
C79 C84 1.37(4)
C79 C80 1.39(4)
C80 C81 1.44(4)
C80 H80 0.9300
C81 C82 1.34(4)
C81 H81 0.9300
C82 C83 1.34(4)
C82 H82 0.9300
C83 C84 1.39(5)
C83 H83 0.9300
C84 H84 0.9300
C85 C90 1.358(13)
C85 C86 1.387(8)
C86 C87 1.365(12)
C86 H86 0.9300
C87 C88 1.364(12)
C87 H87 0.9300
C88 C89 1.363(12)
C88 H88 0.9300
C89 C90 1.368(12)
C89 H89 0.9300
C90 H90 0.9300
C91 C92 1.401(9)
C91 C96 1.405(19)
C92 C93 1.407(18)
C92 H92 0.9300
C93 C94 1.399(19)
C93 H93 0.9300
C94 C95 1.399(19)
C94 H94 0.9300
C95 C96 1.402(19)
C95 H95 0.9300
C96 H96 0.9300
Pt2 N5 1.89(2)
Pt2 C3 1.93(3)
Pt2 Cl4 2.322(9)
Pt2 Cl3 2.385(10)
Pd4 C7 1.83(3)
Pd4 N7 1.906(16)
Pd4 Cl8 2.298(12)
Pd4 Cl7 2.400(11)
Fe1 C8 1.99(3)
Fe1 C10 2.02(3)
Fe1 C5 2.02(2)
Fe1 C1 2.03(3)
Fe1 C4 2.03(3)
Fe1 C6 2.06(3)
Fe1 C2 2.09(3)
Fe1 C9 2.09(3)
Fe1 C7 2.11(3)
Fe1 C3 2.14(3)
C1 C5 1.27(3)
C1 C2 1.38(4)
C1 H1 0.9300
C2 C27 1.45(4)
C2 C3 1.54(4)
C3 C4 1.49(4)
C4 C5 1.40(3)
C4 H4 0.9300
C5 H5 0.9300
C6 C10 1.41(4)
C6 C7 1.48(4)
C6 H6 0.9300
C7 C8 1.48(4)
C8 C9 1.48(4)
C8 C32 1.510(18)
C9 C10 1.51(4)
C9 H9 0.9300
C10 H10 0.9300
S3 O6 1.40(3)
S3 O5 1.42(3)
S3 N6 1.64(3)
S3 C47 1.81(3)
C47 C52 1.384(17)
C47 C48 1.395(9)
C48 C49 1.387(17)
C48 H48 0.9300
C49 C50 1.370(17)
C49 H49 0.9300
C50 C51 1.378(17)
C50 C53 1.49(3)
C51 C52 1.383(17)
C51 H51 0.9300
C52 H52 0.9300
C53 H53A 0.9600
C53 H53B 0.9600
C53 H53C 0.9600
S4 O7 1.38(3)
S4 O8 1.40(4)
S4 N8 1.61(3)
S4 C54 1.77(3)
C54 C59 1.33(5)
C54 C55 1.377(16)
C55 C56 1.371(16)
C55 H55 0.9300
C56 C57 1.367(18)
C56 H56 0.9300
C57 C58 1.35(4)
C57 C60 1.51(4)
C58 C59 1.41(5)
C58 H58 0.9300
C59 H59 0.9300
C60 H60A 0.9600
C60 H60B 0.9600
C60 H60C 0.9600
N5 C27 1.40(3)
N5 C29 1.44(3)
N6 C27 1.44(3)
N6 C28 1.56(4)
C28 C29 1.53(4)
C28 C97 1.57(4)
C28 H28 0.9800
C29 C103 1.53(3)
C29 H29 0.9800
C97 C98 1.395(9)
C97 C102 1.395(18)
C98 C99 1.392(18)
C98 H98 0.9300
C99 C100 1.386(18)
C99 H99 0.9300
C100 C101 1.385(18)
C100 H100 0.9300
C101 C102 1.390(18)
C101 H101 0.9300
C102 H102 0.9300
C103 C108 1.364(13)
C103 C104 1.385(8)
C104 C105 1.364(12)
C104 H104 0.9300
C105 C106 1.361(12)
C105 H105 0.9300
C106 C107 1.365(12)
C106 H106 0.9300
C107 C108 1.366(12)
C107 H107 0.9300
C108 H108 0.9300
N7 C32 1.361(17)
N7 C30 1.57(3)
N8 C32 1.379(17)
N8 C31 1.50(4)
C30 C31 1.45(4)
C30 C61 1.47(4)
C30 H30 0.9800
C31 C67 1.59(4)
C31 H31 0.9800
C61 C66 1.31(5)
C61 C62 1.37(4)
C62 C63 1.46(6)
C62 H62 0.9300
C63 C64 1.31(6)
C63 H63 0.9300
C64 C65 1.24(5)
C64 H64 0.9300
C65 C66 1.53(5)
C65 H65 0.9300
C66 H66 0.9300
C67 C72 1.382(17)
C67 C68 1.396(9)
C68 C69 1.393(18)
C68 H68 0.9300
C69 C70 1.384(17)
C69 H69 0.9300
C70 C71 1.386(18)
C70 H70 0.9300
C71 C72 1.389(18)
C71 H71 0.9300
C72 H72 0.9300
N1X C9X 1.495(10)
N1X C13X 1.498(10)
N1X C5X 1.500(10)
N1X C1X 1.502(10)
C1X C2X 1.535(9)
C1X H1X1 0.9700
C1X H1X2 0.9700
C2X C3X 1.523(19)
C2X H2X1 0.9700
C2X H2X2 0.9700
C3X C4X 1.521(19)
C3X H3X1 0.9700
C3X H3X2 0.9700
C4X H4X1 0.9600
C4X H4X2 0.9600
C4X H4X3 0.9600
C5X C6X 1.534(10)
C5X H5X1 0.9700
C5X H5X2 0.9700
C6X C7X 1.50(2)
C6X H6X1 0.9700
C6X H6X2 0.9700
C7X C8X 1.52(2)
C7X H7X1 0.9700
C7X H7X2 0.9700
C8X H8X1 0.9600
C8X H8X2 0.9600
C8X H8X3 0.9600
C9X C10X 1.535(10)
C9X H9X1 0.9700
C9X H9X2 0.9700
C10X C11X 1.52(2)
C10X H10A 0.9700
C10X H10B 0.9700
C11X C12X 1.51(2)
C11X H11A 0.9700
C11X H11B 0.9700
C12X H12A 0.9600
C12X H12B 0.9600
C12X H12C 0.9600
C13X C14X 1.533(10)
C13X H13A 0.9700
C13X H13B 0.9700
C14X C15X 1.53(2)
C14X H14A 0.9700
C14X H14B 0.9700
C15X C16X 1.53(2)
C15X H15A 0.9700
C15X H15B 0.9700
C16X H16A 0.9600
C16X H16B 0.9600
C16X H16C 0.9600
N1Y C13Y 1.500(10)
N1Y C9Y 1.500(10)
N1Y C5Y 1.502(10)
N1Y C1Y 1.503(10)
C1Y C2Y 1.543(10)
C1Y H1Y1 0.9700
C1Y H1Y2 0.9700
C2Y C3Y 1.55(2)
C2Y H2Y1 0.9700
C2Y H2Y2 0.9700
C3Y C4Y 1.55(2)
C3Y H3Y1 0.9700
C3Y H3Y2 0.9700
C4Y H4Y1 0.9600
C4Y H4Y2 0.9600
C4Y H4Y3 0.9600
C5Y C6Y 1.537(9)
C5Y H5Y1 0.9700
C5Y H5Y2 0.9700
C6Y C7Y 1.543(19)
C6Y H6Y1 0.9700
C6Y H6Y2 0.9700
C7Y C8Y 1.539(19)
C7Y H7Y1 0.9700
C7Y H7Y2 0.9700
C8Y H8Y1 0.9600
C8Y H8Y2 0.9600
C8Y H8Y3 0.9600
C9Y C10Y 1.542(10)
C9Y H9Y1 0.9700
C9Y H9Y2 0.9700
C10Y C11Y 1.55(2)
C10Y H10C 0.9700
C10Y H10D 0.9700
C11Y C12Y 1.55(2)
C11Y H11C 0.9700
C11Y H11D 0.9700
C12Y H12D 0.9600
C12Y H12E 0.9600
C12Y H12F 0.9600
C13Y C14Y 1.542(10)
C13Y H13C 0.9700
C13Y H13D 0.9700
C14Y C15Y 1.54(2)
C14Y H14C 0.9700
C14Y H14D 0.9700
C15Y C16Y 1.53(2)
C15Y H15C 0.9700
C15Y H15D 0.9700
C16Y H16D 0.9600
C16Y H16E 0.9600
C16Y H16F 0.9600
N1Z C13Z 1.502(10)
N1Z C5Z 1.502(10)
N1Z C9Z 1.504(10)
N1Z C1Z 1.504(10)
C1Z C2Z 1.536(10)
C1Z H1Z1 0.9700
C1Z H1Z2 0.9700
C2Z C3Z 1.54(2)
C2Z H2Z1 0.9700
C2Z H2Z2 0.9700
C3Z C4Z 1.53(2)
C3Z H3Z1 0.9700
C3Z H3Z2 0.9700
C4Z H4Z1 0.9600
C4Z H4Z2 0.9600
C4Z H4Z3 0.9600
C5Z C6Z 1.533(10)
C5Z H5Z1 0.9700
C5Z H5Z2 0.9700
C6Z C7Z 1.51(2)
C6Z H6Z1 0.9700
C6Z H6Z2 0.9700
C7Z C8Z 1.51(2)
C7Z H7Z1 0.9700
C7Z H7Z2 0.9700
C8Z H8Z1 0.9600
C8Z H8Z2 0.9600
C8Z H8Z3 0.9600
C9Z C10Z 1.534(10)
C9Z H9Z1 0.9700
C9Z H9Z2 0.9700
C10Z C11Z 1.52(2)
C10Z H10E 0.9700
C10Z H10F 0.9700
C11Z C12Z 1.51(2)
C11Z H11E 0.9700
C11Z H11F 0.9700
C12Z H12G 0.9600
C12Z H12H 0.9600
C12Z H12I 0.9600
C13Z C14Z 1.542(10)
C13Z H13E 0.9700
C13Z H13F 0.9700
C14Z C15Z 1.54(2)
C14Z H14E 0.9700
C14Z H14F 0.9700
C15Z C16Z 1.54(2)
C15Z H15E 0.9700
C15Z H15F 0.9700
C16Z H16G 0.9600
C16Z H16H 0.9600
C16Z H16I 0.9600
N1W C13W 1.499(10)
N1W C1W 1.499(10)
N1W C9W 1.499(10)
N1W C5W 1.501(10)
C1W C2W 1.537(10)
C1W H1W1 0.9700
C1W H1W2 0.9700
C2W C3W 1.53(2)
C2W H2W1 0.9700
C2W H2W2 0.9700
C3W C4W 1.54(2)
C3W H3W1 0.9700
C3W H3W2 0.9700
C4W H4W1 0.9600
C4W H4W2 0.9600
C4W H4W3 0.9600
C5W C6W 1.542(10)
C5W C9W 2.04(4)
C5W H5W1 0.9700
C5W H5W2 0.9700
C6W C7W 1.55(2)
C6W H6W1 0.9700
C6W H6W2 0.9700
C7W C8W 1.55(2)
C7W H7W1 0.9700
C7W H7W2 0.9700
C8W H8W1 0.9600
C8W H8W2 0.9600
C8W H8W3 0.9600
C9W C10W 1.541(10)
C9W H9W1 0.9700
C9W H9W2 0.9700
C10W C11W 1.55(2)
C10W H10G 0.9700
C10W H10H 0.9700
C11W C12W 1.55(2)
C11W H11G 0.9700
C11W H11H 0.9700
C12W H12J 0.9600
C12W H12K 0.9600
C12W H12L 0.9600
C13W C14W 1.544(10)
C13W H13G 0.9700
C13W H13H 0.9700
C14W C15W 1.56(2)
C14W H14G 0.9700
C14W H14H 0.9700
C15W C16W 1.54(2)
C15W H15G 0.9700
C15W H15H 0.9700
C16W H16J 0.9600
C16W H16K 0.9600
C16W H16L 0.9600

loop_
_geom_torsion_atom_site_label_1
_geom_torsion_atom_site_label_2
_geom_torsion_atom_site_label_3
_geom_torsion_atom_site_label_4
_geom_torsion
C18 Fe2 C11 C15 -72(2)
C19 Fe2 C11 C15 -109.6(16)
C20 Fe2 C11 C15 -155.8(15)
C12 Fe2 C11 C15 116(2)
C17 Fe2 C11 C15 -44(8)
C14 Fe2 C11 C15 35.0(15)
C13 Fe2 C11 C15 79.2(16)
C16 Fe2 C11 C15 166.8(19)
C18 Fe2 C11 C12 171.6(17)
C15 Fe2 C11 C12 -116(2)
C19 Fe2 C11 C12 134.4(16)
C20 Fe2 C11 C12 88.2(17)
C17 Fe2 C11 C12 -160(7)
C14 Fe2 C11 C12 -81.0(16)
C13 Fe2 C11 C12 -36.8(15)
C16 Fe2 C11 C12 51(3)
C15 C11 C12 C13 -1.9(16)
Fe2 C11 C12 C13 59.2(11)
C15 C11 C12 Fe2 -61.1(14)
C18 Fe2 C12 C11 -43(8)
C15 Fe2 C12 C11 39.8(15)
C19 Fe2 C12 C11 -65(2)
C20 Fe2 C12 C11 -111.1(16)
C17 Fe2 C12 C11 175.5(17)
C14 Fe2 C12 C11 84.7(16)
C13 Fe2 C12 C11 122(2)
C16 Fe2 C12 C11 -152.7(15)
C18 Fe2 C12 C13 -165(7)
C11 Fe2 C12 C13 -122(2)
C15 Fe2 C12 C13 -81.9(16)
C19 Fe2 C12 C13 173.2(16)
C20 Fe2 C12 C13 127.2(15)
C17 Fe2 C12 C13 54(2)
C14 Fe2 C12 C13 -37.0(15)
C16 Fe2 C12 C13 85.6(17)
C11 C12 C13 C14 -0.8(15)
Fe2 C12 C13 C14 56.6(14)
C11 C12 C13 Fe2 -57.3(11)
C18 Fe2 C13 C12 176(2)
C11 Fe2 C13 C12 36.5(15)
C15 Fe2 C13 C12 80.6(16)
C19 Fe2 C13 C12 -35(8)
C20 Fe2 C13 C12 -75.2(19)
C17 Fe2 C13 C12 -150.2(15)
C14 Fe2 C13 C12 121(2)
C16 Fe2 C13 C12 -109.5(16)
C18 Fe2 C13 C14 54(2)
C11 Fe2 C13 C14 -84.9(15)
C15 Fe2 C13 C14 -40.7(13)
C19 Fe2 C13 C14 -157(7)
C20 Fe2 C13 C14 163.4(14)
C12 Fe2 C13 C14 -121(2)
C17 Fe2 C13 C14 88.5(15)
C16 Fe2 C13 C14 129.1(14)
C12 C13 C14 C15 3(2)
Fe2 C13 C14 C15 58.5(15)
C12 C13 C14 Pd3 179(2)
Fe2 C13 C14 Pd3 -126(2)
C12 C13 C14 Fe2 -55.6(12)
N1 Pd3 C14 C15 -2.4(19)
Cl6 Pd3 C14 C15 172.6(18)
Cl5 Pd3 C14 C15 -28(9)
N1 Pd3 C14 C13 -177(3)
Cl6 Pd3 C14 C13 -2(2)
Cl5 Pd3 C14 C13 157(6)
N1 Pd3 C14 Fe2 79.8(18)
Cl6 Pd3 C14 Fe2 -105.3(16)
Cl5 Pd3 C14 Fe2 54(9)
C18 Fe2 C14 C15 94.2(16)
C11 Fe2 C14 C15 -34.5(15)
C19 Fe2 C14 C15 59(2)
C20 Fe2 C14 C15 -174(4)
C12 Fe2 C14 C15 -78.0(16)
C17 Fe2 C14 C15 138.1(15)
C13 Fe2 C14 C15 -114.9(19)
C16 Fe2 C14 C15 175.8(15)
C18 Fe2 C14 C13 -150.9(15)
C11 Fe2 C14 C13 80.4(15)
C15 Fe2 C14 C13 114.9(19)
C19 Fe2 C14 C13 173.7(19)
C20 Fe2 C14 C13 -59(4)
C12 Fe2 C14 C13 36.9(14)
C17 Fe2 C14 C13 -107.0(14)
C16 Fe2 C14 C13 -69.3(17)
C18 Fe2 C14 Pd3 -15(2)
C11 Fe2 C14 Pd3 -144(2)
C15 Fe2 C14 Pd3 -110(2)
C19 Fe2 C14 Pd3 -51(3)
C20 Fe2 C14 Pd3 76(4)
C12 Fe2 C14 Pd3 172(2)
C17 Fe2 C14 Pd3 29(2)
C13 Fe2 C14 Pd3 136(2)
C16 Fe2 C14 Pd3 66(2)
C12 C11 C15 C14 4(2)
Fe2 C11 C15 C14 -57.7(17)
C12 C11 C15 C24 176(3)
Fe2 C11 C15 C24 114(3)
C12 C11 C15 Fe2 61.7(13)
C13 C14 C15 C11 -4(3)
Pd3 C14 C15 C11 179.0(16)
Fe2 C14 C15 C11 56.3(16)
C13 C14 C15 C24 -178.5(19)
Pd3 C14 C15 C24 5(3)
Fe2 C14 C15 C24 -118(2)
C13 C14 C15 Fe2 -60.7(14)
Pd3 C14 C15 Fe2 122.7(17)
C18 Fe2 C15 C11 130.7(17)
C19 Fe2 C15 C11 86.5(18)
C20 Fe2 C15 C11 52(3)
C12 Fe2 C15 C11 -39.7(15)
C17 Fe2 C15 C11 173.1(15)
C14 Fe2 C15 C11 -125(2)
C13 Fe2 C15 C11 -84.7(17)
C16 Fe2 C15 C11 -142(5)
C18 Fe2 C15 C14 -104.1(16)
C11 Fe2 C15 C14 125(2)
C19 Fe2 C15 C14 -148.3(14)
C20 Fe2 C15 C14 177(2)
C12 Fe2 C15 C14 85.5(15)
C17 Fe2 C15 C14 -61.7(18)
C13 Fe2 C15 C14 40.5(13)
C16 Fe2 C15 C14 -17(6)
C18 Fe2 C15 C24 -1(2)
C11 Fe2 C15 C24 -131(3)
C19 Fe2 C15 C24 -45(2)
C20 Fe2 C15 C24 -80(3)
C12 Fe2 C15 C24 -171(2)
C17 Fe2 C15 C24 42(3)
C14 Fe2 C15 C24 103(2)
C13 Fe2 C15 C24 144(2)
C16 Fe2 C15 C24 86(6)
N3 Pt1 C16 C20 0.1(18)
Cl1 Pt1 C16 C20 -179.7(18)
Cl2 Pt1 C16 C20 12(6)
N3 Pt1 C16 C17 -178(2)
Cl1 Pt1 C16 C17 2(2)
Cl2 Pt1 C16 C17 -166(4)
N3 Pt1 C16 Fe2 83.8(19)
Cl1 Pt1 C16 Fe2 -96.1(18)
Cl2 Pt1 C16 Fe2 96(5)
C18 Fe2 C16 C20 -78.4(17)
C11 Fe2 C16 C20 58(3)
C15 Fe2 C16 C20 -170(5)
C19 Fe2 C16 C20 -35.3(16)
C12 Fe2 C16 C20 92.5(17)
C17 Fe2 C16 C20 -116(2)
C14 Fe2 C16 C20 175.9(14)
C13 Fe2 C16 C20 135.7(16)
C18 Fe2 C16 C17 37.3(15)
C11 Fe2 C16 C17 174.2(18)
C15 Fe2 C16 C17 -54(6)
C19 Fe2 C16 C17 80.3(15)
C20 Fe2 C16 C17 116(2)
C12 Fe2 C16 C17 -151.8(15)
C14 Fe2 C16 C17 -68.4(17)
C13 Fe2 C16 C17 -108.6(15)
C18 Fe2 C16 Pt1 170(2)
C11 Fe2 C16 Pt1 -53(3)
C15 Fe2 C16 Pt1 78(6)
C19 Fe2 C16 Pt1 -147(2)
C20 Fe2 C16 Pt1 -112(3)
C12 Fe2 C16 Pt1 -19(2)
C17 Fe2 C16 Pt1 133(3)
C14 Fe2 C16 Pt1 64(2)
C13 Fe2 C16 Pt1 24(2)
C20 C16 C17 C18 -1.0(15)
Pt1 C16 C17 C18 178(2)
Fe2 C16 C17 C18 -57.2(11)
C20 C16 C17 Fe2 56.2(13)
Pt1 C16 C17 Fe2 -125(2)
C18 Fe2 C17 C16 -122(2)
C11 Fe2 C17 C16 -154(8)
C15 Fe2 C17 C16 167.0(16)
C19 Fe2 C17 C16 -86.2(16)
C20 Fe2 C17 C16 -38.7(14)
C12 Fe2 C17 C16 50(2)
C14 Fe2 C17 C16 129.2(15)
C13 Fe2 C17 C16 85.3(16)
C11 Fe2 C17 C18 -33(8)
C15 Fe2 C17 C18 -71.1(19)
C19 Fe2 C17 C18 35.7(15)
C20 Fe2 C17 C18 83.2(16)
C12 Fe2 C17 C18 171(2)
C14 Fe2 C17 C18 -109.0(16)
C13 Fe2 C17 C18 -152.9(16)
C16 Fe2 C17 C18 122(2)
C16 C17 C18 C19 2.8(17)
Fe2 C17 C18 C19 -59.5(15)
C16 C17 C18 Fe2 62.3(12)
C11 Fe2 C18 C19 -63(2)
C15 Fe2 C18 C19 -104.9(17)
C20 Fe2 C18 C19 45.8(16)
C12 Fe2 C18 C19 -25(8)
C17 Fe2 C18 C19 123(2)
C14 Fe2 C18 C19 -150.4(16)
C13 Fe2 C18 C19 173(2)
C16 Fe2 C18 C19 87.5(18)
C11 Fe2 C18 C17 174.7(14)
C15 Fe2 C18 C17 132.5(14)
C19 Fe2 C18 C17 -123(2)
C20 Fe2 C18 C17 -76.8(15)
C12 Fe2 C18 C17 -148(7)
C14 Fe2 C18 C17 87.0(16)
C13 Fe2 C18 C17 50(3)
C16 Fe2 C18 C17 -35.0(13)
C17 C18 C19 C20 -3(2)
Fe2 C18 C19 C20 -62.5(14)
C17 C18 C19 Fe2 59.6(13)
C11 Fe2 C19 C18 136.4(17)
C15 Fe2 C19 C18 93.0(18)
C20 Fe2 C19 C18 -109(2)
C12 Fe2 C19 C18 174.9(17)
C17 Fe2 C19 C18 -36.6(16)
C14 Fe2 C19 C18 54(3)
C13 Fe2 C19 C18 -155(7)
C16 Fe2 C19 C18 -77.9(17)
C18 Fe2 C19 C20 109(2)
C11 Fe2 C19 C20 -114.5(15)
C15 Fe2 C19 C20 -157.9(14)
C12 Fe2 C19 C20 -76.0(19)
C17 Fe2 C19 C20 72.5(15)
C14 Fe2 C19 C20 162.9(17)
C13 Fe2 C19 C20 -46(8)
C16 Fe2 C19 C20 31.2(14)
C17 C16 C20 C21 -176.7(19)
Pt1 C16 C20 C21 4(3)
Fe2 C16 C20 C21 -120.3(19)
C17 C16 C20 C19 -1(2)
Pt1 C16 C20 C19 -179.8(17)
Fe2 C16 C20 C19 55.5(17)
C17 C16 C20 Fe2 -56.4(12)
Pt1 C16 C20 Fe2 124.6(16)
C18 C19 C20 C16 2(3)
Fe2 C19 C20 C16 -60.0(18)
C18 C19 C20 C21 177(3)
Fe2 C19 C20 C21 114(3)
C18 C19 C20 Fe2 62.4(14)
C18 Fe2 C20 C16 85.3(17)
C11 Fe2 C20 C16 -148.3(16)
C15 Fe2 C20 C16 176(2)
C19 Fe2 C20 C16 128(2)
C12 Fe2 C20 C16 -103.8(17)
C17 Fe2 C20 C16 39.2(15)
C14 Fe2 C20 C16 -13(4)
C13 Fe2 C20 C16 -61(2)
C18 Fe2 C20 C21 -173(2)
C11 Fe2 C20 C21 -47(2)
C15 Fe2 C20 C21 -83(3)
C19 Fe2 C20 C21 -131(3)
C12 Fe2 C20 C21 -2(2)
C17 Fe2 C20 C21 141(2)
C14 Fe2 C20 C21 89(4)
C13 Fe2 C20 C21 41(3)
C16 Fe2 C20 C21 101(2)
C18 Fe2 C20 C19 -42.2(14)
C11 Fe2 C20 C19 84.2(17)
C15 Fe2 C20 C19 48(3)
C12 Fe2 C20 C19 128.7(16)
C17 Fe2 C20 C19 -88.3(16)
C14 Fe2 C20 C19 -140(3)
C13 Fe2 C20 C19 171.8(15)
C16 Fe2 C20 C19 -128(2)
C14 Pd3 N1 C24 -1(2)
Cl6 Pd3 N1 C24 -39(6)
Cl5 Pd3 N1 C24 176.5(19)
C14 Pd3 N1 C25 -178(3)
Cl6 Pd3 N1 C25 144(4)
Cl5 Pd3 N1 C25 -1(3)
O1 S1 N2 C24 180(2)
O2 S1 N2 C24 -52(2)
C33 S1 N2 C24 64(2)
O1 S1 N2 C26 30(3)
O2 S1 N2 C26 159(2)
C33 S1 N2 C26 -85(2)
C16 Pt1 N3 C21 -5(2)
Cl1 Pt1 N3 C21 -4(9)
Cl2 Pt1 N3 C21 176.6(19)
C16 Pt1 N3 C22 178(3)
Cl1 Pt1 N3 C22 -180(100)
Cl2 Pt1 N3 C22 0(3)
O4 S2 N4 C21 128(2)
O3 S2 N4 C21 -6(3)
C40 S2 N4 C21 -120(2)
O4 S2 N4 C23 -20(2)
O3 S2 N4 C23 -153.0(19)
C40 S2 N4 C23 92.7(19)
C22 N3 C21 N4 0(3)
Pt1 N3 C21 N4 -176.8(17)
C22 N3 C21 C20 -173(2)
Pt1 N3 C21 C20 9(3)
C23 N4 C21 N3 16(3)
S2 N4 C21 N3 -136(2)
C23 N4 C21 C20 -171(3)
S2 N4 C21 C20 36(4)
C16 C20 C21 N3 -9(3)
C19 C20 C21 N3 177(3)
Fe2 C20 C21 N3 -93(3)
C16 C20 C21 N4 179(3)
C19 C20 C21 N4 4(5)
Fe2 C20 C21 N4 95(3)
C21 N3 C22 C23 -17(3)
Pt1 N3 C22 C23 159(2)
C21 N3 C22 C73 108(2)
Pt1 N3 C22 C73 -76(3)
N3 C22 C23 C79 -99(3)
C73 C22 C23 C79 134(2)
N3 C22 C23 N4 26(3)
C73 C22 C23 N4 -101(2)
C21 N4 C23 C22 -25(2)
S2 N4 C23 C22 130.0(19)
C21 N4 C23 C79 105(2)
S2 N4 C23 C79 -100(2)
C26 N2 C24 N1 6(3)
S1 N2 C24 N1 -148(2)
C26 N2 C24 C15 -167(3)
S1 N2 C24 C15 39(4)
C25 N1 C24 N2 7(3)
Pd3 N1 C24 N2 -170.7(17)
C25 N1 C24 C15 -178(2)
Pd3 N1 C24 C15 4(3)
C11 C15 C24 N2 -5(5)
C14 C15 C24 N2 167(3)
Fe2 C15 C24 N2 87(4)
C11 C15 C24 N1 -178(3)
C14 C15 C24 N1 -5(3)
Fe2 C15 C24 N1 -86(3)
C24 N1 C25 C26 -17(3)
Pd3 N1 C25 C26 161(2)
C24 N1 C25 C85 107(2)
Pd3 N1 C25 C85 -75(3)
N1 C25 C26 C91 -104(3)
C85 C25 C26 C91 137(3)
N1 C25 C26 N2 20(3)
C85 C25 C26 N2 -99(3)
C24 N2 C26 C91 111(3)
S1 N2 C26 C91 -95(3)
C24 N2 C26 C25 -16(3)
S1 N2 C26 C25 138(2)
O1 S1 C33 C38 -14(2)
O2 S1 C33 C38 -146.0(19)
N2 S1 C33 C38 99(2)
O1 S1 C33 C34 164.1(15)
O2 S1 C33 C34 32.0(18)
N2 S1 C33 C34 -83.4(17)
C38 C33 C34 C35 0(2)
S1 C33 C34 C35 -177.4(15)
C33 C34 C35 C36 0.2(18)
C34 C35 C36 C37 0(4)
C34 C35 C36 C39 -179.8(19)
C35 C36 C37 C38 0(5)
C39 C36 C37 C38 179(3)
C36 C37 C38 C33 1(4)
C34 C33 C38 C37 -1(4)
S1 C33 C38 C37 177(2)
O4 S2 C40 C45 11(2)
O3 S2 C40 C45 146.7(19)
N4 S2 C40 C45 -103.8(19)
O4 S2 C40 C41 -172.0(17)
O3 S2 C40 C41 -36.5(18)
N4 S2 C40 C41 73.0(16)
C45 C40 C41 C42 -1.2(19)
S2 C40 C41 C42 -177.9(14)
C40 C41 C42 C43 2(2)
C41 C42 C43 C44 -3(3)
C41 C42 C43 C46 -176.9(19)
C42 C43 C44 C45 3(4)
C46 C43 C44 C45 176(3)
C41 C40 C45 C44 1(3)
S2 C40 C45 C44 178(2)
C43 C44 C45 C40 -2(5)
N3 C22 C73 C78 148(2)
C23 C22 C73 C78 -91(3)
N3 C22 C73 C74 -45(3)
C23 C22 C73 C74 77(2)
C78 C73 C74 C75 -2.2(19)
C22 C73 C74 C75 -170.6(19)
C73 C74 C75 C76 -1(2)
C74 C75 C76 C77 4(4)
C75 C76 C77 C78 -4(5)
C74 C73 C78 C77 3(4)
C22 C73 C78 C77 170(2)
C76 C77 C78 C73 0(5)
C22 C23 C79 C84 -62(4)
N4 C23 C79 C84 177(2)
C22 C23 C79 C80 109(3)
N4 C23 C79 C80 -12(4)
C84 C79 C80 C81 -3(4)
C23 C79 C80 C81 -174(3)
C79 C80 C81 C82 -1(5)
C80 C81 C82 C83 1(5)
C81 C82 C83 C84 3(6)
C80 C79 C84 C83 8(5)
C23 C79 C84 C83 179(3)
C82 C83 C84 C79 -8(6)
N1 C25 C85 C90 -38(3)
C26 C25 C85 C90 79(3)
N1 C25 C85 C86 149(2)
C26 C25 C85 C86 -93(3)
C90 C85 C86 C87 -0.6(17)
C25 C85 C86 C87 172(2)
C85 C86 C87 C88 -1.4(18)
C86 C87 C88 C89 4(4)
C87 C88 C89 C90 -4(5)
C86 C85 C90 C89 0(3)
C25 C85 C90 C89 -172(3)
C88 C89 C90 C85 2(5)
C25 C26 C91 C92 117(3)
N2 C26 C91 C92 -5(4)
C25 C26 C91 C96 -61(4)
N2 C26 C91 C96 177(3)
C96 C91 C92 C93 -1(2)
C26 C91 C92 C93 -179(3)
C91 C92 C93 C94 0(2)
C92 C93 C94 C95 0(5)
C93 C94 C95 C96 0(7)
C94 C95 C96 C91 -1(7)
C92 C91 C96 C95 1(5)
C26 C91 C96 C95 179(4)
C8 Fe1 C1 C5 107.5(19)
C10 Fe1 C1 C5 -171(3)
C4 Fe1 C1 C5 -35.8(17)
C6 Fe1 C1 C5 25(5)
C2 Fe1 C1 C5 -121(2)
C9 Fe1 C1 C5 153.9(18)
C7 Fe1 C1 C5 62(2)
C3 Fe1 C1 C5 -81.1(18)
C8 Fe1 C1 C2 -131.6(18)
C10 Fe1 C1 C2 -50(4)
C5 Fe1 C1 C2 121(2)
C4 Fe1 C1 C2 85.1(18)
C6 Fe1 C1 C2 146(4)
C9 Fe1 C1 C2 -85(2)
C7 Fe1 C1 C2 -177.1(16)
C3 Fe1 C1 C2 39.8(16)
C5 C1 C2 C27 171(4)
Fe1 C1 C2 C27 110(4)
C5 C1 C2 C3 1.0(18)
Fe1 C1 C2 C3 -60.0(12)
C5 C1 C2 Fe1 61.0(16)
C8 Fe1 C2 C1 70(2)
C10 Fe1 C2 C1 158.9(18)
C5 Fe1 C2 C1 -34.5(16)
C4 Fe1 C2 C1 -78.3(18)
C6 Fe1 C2 C1 -157(3)
C9 Fe1 C2 C1 112.9(19)
C7 Fe1 C2 C1 9(5)
C3 Fe1 C2 C1 -118(2)
C8 Fe1 C2 C27 -74(3)
C10 Fe1 C2 C27 14(3)
C5 Fe1 C2 C27 -179(3)
C1 Fe1 C2 C27 -145(3)
C4 Fe1 C2 C27 137(3)
C6 Fe1 C2 C27 58(4)
C9 Fe1 C2 C27 -32(3)
C7 Fe1 C2 C27 -136(4)
C3 Fe1 C2 C27 97(3)
C8 Fe1 C2 C3 -171.6(16)
C10 Fe1 C2 C3 -82.8(18)
C5 Fe1 C2 C3 83.9(15)
C1 Fe1 C2 C3 118(2)
C4 Fe1 C2 C3 40.1(14)
C6 Fe1 C2 C3 -39(3)
C9 Fe1 C2 C3 -128.7(16)
C7 Fe1 C2 C3 127(4)
C1 C2 C3 C4 1.5(15)
C27 C2 C3 C4 -173(2)
Fe1 C2 C3 C4 -56.9(13)
C1 C2 C3 Pt2 173.9(18)
C27 C2 C3 Pt2 -1(2)
Fe1 C2 C3 Pt2 115.5(15)
C1 C2 C3 Fe1 58.5(12)
C27 C2 C3 Fe1 -116.1(19)
N5 Pt2 C3 C4 170(3)
Cl4 Pt2 C3 C4 -14(3)
Cl3 Pt2 C3 C4 130(7)
N5 Pt2 C3 C2 2.7(16)
Cl4 Pt2 C3 C2 177.7(15)
Cl3 Pt2 C3 C2 -38(8)
N5 Pt2 C3 Fe1 80.5(16)
Cl4 Pt2 C3 Fe1 -104.4(15)
Cl3 Pt2 C3 Fe1 40(9)
C8 Fe1 C3 C4 167(7)
C10 Fe1 C3 C4 -126.2(18)
C5 Fe1 C3 C4 39.0(15)
C1 Fe1 C3 C4 78.6(17)
C6 Fe1 C3 C4 -82.7(18)
C2 Fe1 C3 C4 115(2)
C9 Fe1 C3 C4 -170.5(18)
C7 Fe1 C3 C4 -43(3)
C8 Fe1 C3 C2 52(8)
C10 Fe1 C3 C2 118.5(17)
C5 Fe1 C3 C2 -76.3(15)
C1 Fe1 C3 C2 -36.7(14)
C4 Fe1 C3 C2 -115(2)
C6 Fe1 C3 C2 162.0(16)
C9 Fe1 C3 C2 74(2)
C7 Fe1 C3 C2 -158(2)
C8 Fe1 C3 Pt2 -56(8)
C10 Fe1 C3 Pt2 11(2)
C5 Fe1 C3 Pt2 177(2)
C1 Fe1 C3 Pt2 -144(2)
C4 Fe1 C3 Pt2 138(3)
C6 Fe1 C3 Pt2 55(2)
C2 Fe1 C3 Pt2 -107(2)
C9 Fe1 C3 Pt2 -33(2)
C7 Fe1 C3 Pt2 95(2)
C2 C3 C4 C5 -3(2)
Pt2 C3 C4 C5 -172(2)
Fe1 C3 C4 C5 -61.3(16)
C2 C3 C4 Fe1 58.0(12)
Pt2 C3 C4 Fe1 -111(3)
C8 Fe1 C4 C5 -61(2)
C10 Fe1 C4 C5 -168.3(17)
C1 Fe1 C4 C5 32.6(15)
C6 Fe1 C4 C5 -131.7(16)
C2 Fe1 C4 C5 75.0(16)
C9 Fe1 C4 C5 159(6)
C7 Fe1 C4 C5 -88.6(17)
C3 Fe1 C4 C5 116(2)
C8 Fe1 C4 C3 -176.8(18)
C10 Fe1 C4 C3 76(2)
C5 Fe1 C4 C3 -116(2)
C1 Fe1 C4 C3 -83.3(17)
C6 Fe1 C4 C3 112.4(17)
C2 Fe1 C4 C3 -40.9(15)
C9 Fe1 C4 C3 43(7)
C7 Fe1 C4 C3 155.4(16)
C2 C1 C5 C4 -3(3)
Fe1 C1 C5 C4 58.4(18)
C2 C1 C5 Fe1 -61.9(15)
C3 C4 C5 C1 4(3)
Fe1 C4 C5 C1 -59.4(19)
C3 C4 C5 Fe1 63.8(15)
C8 Fe1 C5 C1 -89(2)
C10 Fe1 C5 C1 165(5)
C4 Fe1 C5 C1 124(2)
C6 Fe1 C5 C1 -170.9(18)
C2 Fe1 C5 C1 36.9(17)
C9 Fe1 C5 C1 -49(3)
C7 Fe1 C5 C1 -132.3(19)
C3 Fe1 C5 C1 83.6(19)
C8 Fe1 C5 C4 146.8(17)
C10 Fe1 C5 C4 41(6)
C1 Fe1 C5 C4 -124(2)
C6 Fe1 C5 C4 65.1(19)
C2 Fe1 C5 C4 -87.0(17)
C9 Fe1 C5 C4 -173(2)
C7 Fe1 C5 C4 103.8(17)
C3 Fe1 C5 C4 -40.3(16)
C8 Fe1 C6 C10 81(2)
C5 Fe1 C6 C10 -171.1(18)
C1 Fe1 C6 C10 171(4)
C4 Fe1 C6 C10 -133.8(19)
C2 Fe1 C6 C10 -63(3)
C9 Fe1 C6 C10 35.8(18)
C7 Fe1 C6 C10 123(2)
C3 Fe1 C6 C10 -90.9(19)
C8 Fe1 C6 C7 -41.7(15)
C10 Fe1 C6 C7 -123(2)
C5 Fe1 C6 C7 66.2(19)
C1 Fe1 C6 C7 48(4)
C4 Fe1 C6 C7 103.5(16)
C2 Fe1 C6 C7 175(2)
C9 Fe1 C6 C7 -86.9(17)
C3 Fe1 C6 C7 146.4(15)
C10 C6 C7 C8 0.9(16)
Fe1 C6 C7 C8 57.3(11)
C10 C6 C7 Pd4 -177(2)
Fe1 C6 C7 Pd4 -121(2)
C10 C6 C7 Fe1 -56.4(15)
N7 Pd4 C7 C6 -177(3)
Cl8 Pd4 C7 C6 3(2)
Cl7 Pd4 C7 C6 149(4)
N7 Pd4 C7 C8 5.3(17)
Cl8 Pd4 C7 C8 -174.7(15)
Cl7 Pd4 C7 C8 -29(6)
N7 Pd4 C7 Fe1 85.3(19)
Cl8 Pd4 C7 Fe1 -94.8(18)
Cl7 Pd4 C7 Fe1 51(6)
C8 Fe1 C7 C6 113(2)
C10 Fe1 C7 C6 35.4(16)
C5 Fe1 C7 C6 -131.2(16)
C1 Fe1 C7 C6 -164.0(17)
C4 Fe1 C7 C6 -89.4(17)
C2 Fe1 C7 C6 -171(4)
C9 Fe1 C7 C6 80.4(18)
C3 Fe1 C7 C6 -61(2)
C10 Fe1 C7 C8 -78.0(17)
C5 Fe1 C7 C8 115.4(16)
C1 Fe1 C7 C8 82.6(18)
C4 Fe1 C7 C8 157.2(15)
C6 Fe1 C7 C8 -113(2)
C2 Fe1 C7 C8 76(4)
C9 Fe1 C7 C8 -33.0(16)
C3 Fe1 C7 C8 -174.1(18)
C8 Fe1 C7 Pd4 -111(3)
C10 Fe1 C7 Pd4 171(2)
C5 Fe1 C7 Pd4 4(2)
C1 Fe1 C7 Pd4 -28(3)
C4 Fe1 C7 Pd4 46(2)
C6 Fe1 C7 Pd4 136(3)
C2 Fe1 C7 Pd4 -35(5)
C9 Fe1 C7 Pd4 -144(2)
C3 Fe1 C7 Pd4 75(3)
C6 C7 C8 C9 -1.5(17)
Pd4 C7 C8 C9 177(2)
Fe1 C7 C8 C9 58.0(16)
C6 C7 C8 C32 -180(2)
Pd4 C7 C8 C32 -1(2)
Fe1 C7 C8 C32 -120(2)
C6 C7 C8 Fe1 -59.5(11)
Pd4 C7 C8 Fe1 119.1(16)
C10 Fe1 C8 C7 84.9(18)
C5 Fe1 C8 C7 -80.4(17)
C1 Fe1 C8 C7 -120.1(17)
C4 Fe1 C8 C7 -41(3)
C6 Fe1 C8 C7 41.1(15)
C2 Fe1 C8 C7 -159.7(17)
C9 Fe1 C8 C7 129(2)
C3 Fe1 C8 C7 155(7)
C10 Fe1 C8 C9 -44.1(17)
C5 Fe1 C8 C9 150.6(17)
C1 Fe1 C8 C9 110.9(18)
C4 Fe1 C8 C9 -170(2)
C6 Fe1 C8 C9 -87.9(18)
C2 Fe1 C8 C9 71(2)
C7 Fe1 C8 C9 -129(2)
C3 Fe1 C8 C9 26(8)
C10 Fe1 C8 C32 -173(3)
C5 Fe1 C8 C32 21(3)
C1 Fe1 C8 C32 -18(3)
C4 Fe1 C8 C32 61(3)
C6 Fe1 C8 C32 143(3)
C2 Fe1 C8 C32 -58(3)
C9 Fe1 C8 C32 -129(3)
C7 Fe1 C8 C32 102(3)
C3 Fe1 C8 C32 -103(8)
C7 C8 C9 C10 1(2)
C32 C8 C9 C10 179(3)
Fe1 C8 C9 C10 59.8(15)
C7 C8 C9 Fe1 -58.4(15)
C32 C8 C9 Fe1 119(3)
C10 Fe1 C9 C8 110(2)
C5 Fe1 C9 C8 -59(3)
C1 Fe1 C9 C8 -89.9(18)
C4 Fe1 C9 C8 148(6)
C6 Fe1 C9 C8 76.0(17)
C2 Fe1 C9 C8 -131.8(16)
C7 Fe1 C9 C8 32.7(15)
C3 Fe1 C9 C8 -175.5(16)
C8 Fe1 C9 C10 -110(2)
C5 Fe1 C9 C10 -169(2)
C1 Fe1 C9 C10 160.4(18)
C4 Fe1 C9 C10 38(7)
C6 Fe1 C9 C10 -33.8(17)
C2 Fe1 C9 C10 118.5(19)
C7 Fe1 C9 C10 -77.0(19)
C3 Fe1 C9 C10 75(2)
C7 C6 C10 C9 0(3)
Fe1 C6 C10 C9 -58.2(19)
C7 C6 C10 Fe1 58.0(14)
C8 C9 C10 C6 -1(3)
Fe1 C9 C10 C6 58.5(19)
C8 C9 C10 Fe1 -59.1(14)
C8 Fe1 C10 C6 -81.6(19)
C5 Fe1 C10 C6 31(6)
C1 Fe1 C10 C6 -173(3)
C4 Fe1 C10 C6 63(2)
C2 Fe1 C10 C6 151.8(17)
C9 Fe1 C10 C6 -125(3)
C7 Fe1 C10 C6 -36.3(16)
C3 Fe1 C10 C6 106.3(18)
C8 Fe1 C10 C9 43.6(17)
C5 Fe1 C10 C9 156(4)
C1 Fe1 C10 C9 -48(4)
C4 Fe1 C10 C9 -171.7(17)
C6 Fe1 C10 C9 125(3)
C2 Fe1 C10 C9 -83(2)
C7 Fe1 C10 C9 88.8(19)
C3 Fe1 C10 C9 -128.5(18)
O6 S3 C47 C52 32(2)
O5 S3 C47 C52 165(2)
N6 S3 C47 C52 -80(2)
O6 S3 C47 C48 -150.7(18)
O5 S3 C47 C48 -18(2)
N6 S3 C47 C48 96.7(17)
C52 C47 C48 C49 2(2)
S3 C47 C48 C49 -174.8(16)
C47 C48 C49 C50 -3.2(19)
C48 C49 C50 C51 6(4)
C48 C49 C50 C53 175(2)
C49 C50 C51 C52 -7(5)
C53 C50 C51 C52 -176(3)
C50 C51 C52 C47 5(5)
C48 C47 C52 C51 -2(4)
S3 C47 C52 C51 174(2)
O7 S4 C54 C59 169(3)
O8 S4 C54 C59 30(3)
N8 S4 C54 C59 -82(3)
O7 S4 C54 C55 -13(3)
O8 S4 C54 C55 -152(2)
N8 S4 C54 C55 96(2)
C59 C54 C55 C56 0(2)
S4 C54 C55 C56 -178(2)
C54 C55 C56 C57 -2(2)
C55 C56 C57 C58 4(5)
C55 C56 C57 C60 179(3)
C56 C57 C58 C59 -4(6)
C60 C57 C58 C59 -179(4)
C55 C54 C59 C58 0(5)
S4 C54 C59 C58 178(3)
C57 C58 C59 C54 3(6)
C3 Pt2 N5 C27 -4.3(19)
Cl4 Pt2 N5 C27 -44(6)
Cl3 Pt2 N5 C27 171.5(18)
C3 Pt2 N5 C29 -178(3)
Cl4 Pt2 N5 C29 142(4)
Cl3 Pt2 N5 C29 -3(3)
O6 S3 N6 C27 -70(3)
O5 S3 N6 C27 160(2)
C47 S3 N6 C27 44(3)
O6 S3 N6 C28 156(2)
O5 S3 N6 C28 26(3)
C47 S3 N6 C28 -89(2)
C29 N5 C27 N6 -1(3)
Pt2 N5 C27 N6 -176.7(18)
C29 N5 C27 C2 -178(2)
Pt2 N5 C27 C2 5(3)
C28 N6 C27 N5 5(3)
S3 N6 C27 N5 -135(2)
C28 N6 C27 C2 -178(2)
S3 N6 C27 C2 43(4)
C1 C2 C27 N5 -173(3)
C3 C2 C27 N5 -3(3)
Fe1 C2 C27 N5 -79(3)
C1 C2 C27 N6 9(5)
C3 C2 C27 N6 179(2)
Fe1 C2 C27 N6 103(3)
C27 N6 C28 C29 -6(3)
S3 N6 C28 C29 138(2)
C27 N6 C28 C97 115(2)
S3 N6 C28 C97 -101(3)
C27 N5 C29 C103 117(2)
Pt2 N5 C29 C103 -69(4)
C27 N5 C29 C28 -4(3)
Pt2 N5 C29 C28 170(2)
N6 C28 C29 N5 7(3)
C97 C28 C29 N5 -113(3)
N6 C28 C29 C103 -116(2)
C97 C28 C29 C103 124(2)
C29 C28 C97 C98 75(3)
N6 C28 C97 C98 -41(3)
C29 C28 C97 C102 -100(3)
N6 C28 C97 C102 144(3)
C102 C97 C98 C99 0(2)
C28 C97 C98 C99 -175(3)
C97 C98 C99 C100 2(2)
C98 C99 C100 C101 -5(4)
C99 C100 C101 C102 6(6)
C100 C101 C102 C97 -4(7)
C98 C97 C102 C101 1(5)
C28 C97 C102 C101 176(4)
N5 C29 C103 C108 -54(3)
C28 C29 C103 C108 69(3)
N5 C29 C103 C104 138(2)
C28 C29 C103 C104 -100(2)
C108 C103 C104 C105 1(2)
C29 C103 C104 C105 170(2)
C103 C104 C105 C106 -3(2)
C104 C105 C106 C107 8(4)
C105 C106 C107 C108 -11(5)
C104 C103 C108 C107 -4(4)
C29 C103 C108 C107 -172(3)
C106 C107 C108 C103 9(5)
C7 Pd4 N7 C32 -10(3)
Cl8 Pd4 N7 C32 -11(9)
Cl7 Pd4 N7 C32 164(3)
C7 Pd4 N7 C30 -173(3)
Cl8 Pd4 N7 C30 -174(5)
Cl7 Pd4 N7 C30 1(3)
O7 S4 N8 C32 -173(3)
O8 S4 N8 C32 -44(3)
C54 S4 N8 C32 73(3)
O7 S4 N8 C31 38(3)
O8 S4 N8 C31 167(3)
C54 S4 N8 C31 -77(3)
C32 N7 C30 C31 -18(3)
Pd4 N7 C30 C31 148(2)
C32 N7 C30 C61 112(3)
Pd4 N7 C30 C61 -82(3)
C61 C30 C31 N8 -98(3)
N7 C30 C31 N8 27(3)
C61 C30 C31 C67 135(3)
N7 C30 C31 C67 -100(3)
C32 N8 C31 C30 -24(3)
S4 N8 C31 C30 132(2)
C32 N8 C31 C67 107(3)
S4 N8 C31 C67 -97(3)
C30 N7 C32 N8 3(4)
Pd4 N7 C32 N8 -165(2)
C30 N7 C32 C8 180(2)
Pd4 N7 C32 C8 12(4)
C31 N8 C32 N7 13(4)
S4 N8 C32 N7 -143(3)
C31 N8 C32 C8 -163(3)
S4 N8 C32 C8 41(5)
C7 C8 C32 N7 -6(3)
C9 C8 C32 N7 176(3)
Fe1 C8 C32 N7 -88(3)
C7 C8 C32 N8 170(3)
C9 C8 C32 N8 -7(5)
Fe1 C8 C32 N8 89(4)
C31 C30 C61 C66 93(3)
N7 C30 C61 C66 -30(3)
C31 C30 C61 C62 -83(3)
N7 C30 C61 C62 154.7(19)
C66 C61 C62 C63 -2(2)
C30 C61 C62 C63 174(2)
C61 C62 C63 C64 0(2)
C62 C63 C64 C65 0(5)
C63 C64 C65 C66 1(5)
C62 C61 C66 C65 3(4)
C30 C61 C66 C65 -172(3)
C64 C65 C66 C61 -3(5)
C30 C31 C67 C72 -142(3)
N8 C31 C67 C72 92(3)
C30 C31 C67 C68 39(3)
N8 C31 C67 C68 -87(3)
C72 C67 C68 C69 0(2)
C31 C67 C68 C69 179(3)
C67 C68 C69 C70 -1(2)
C68 C69 C70 C71 4(5)
C69 C70 C71 C72 -5(5)
C68 C67 C72 C71 -2(5)
C31 C67 C72 C71 179(4)
C70 C71 C72 C67 4(5)
C9X N1X C1X C2X -174(3)
C13X N1X C1X C2X 68(3)
C5X N1X C1X C2X -58(4)
N1X C1X C2X C3X 166(3)
C1X C2X C3X C4X 171(3)
C9X N1X C5X C6X 80(3)
C13X N1X C5X C6X -163(3)
C1X N1X C5X C6X -37(4)
N1X C5X C6X C7X -176(3)
C5X C6X C7X C8X -175(4)
C13X N1X C9X C10X -54(4)
C5X N1X C9X C10X 65(4)
C1X N1X C9X C10X -174(3)
N1X C9X C10X C11X 167(3)
C9X C10X C11X C12X -155(4)
C9X N1X C13X C14X -57(3)
C5X N1X C13X C14X -173(3)
C1X N1X C13X C14X 60(3)
N1X C13X C14X C15X 173(3)
C13X C14X C15X C16X -146(6)
C13Y N1Y C1Y C2Y 179(3)
C9Y N1Y C1Y C2Y -55(3)
C5Y N1Y C1Y C2Y 63(3)
N1Y C1Y C2Y C3Y 169(3)
C1Y C2Y C3Y C4Y 138(6)
C13Y N1Y C5Y C6Y -53(4)
C9Y N1Y C5Y C6Y 176(3)
C1Y N1Y C5Y C6Y 62(4)
N1Y C5Y C6Y C7Y -171(3)
C5Y C6Y C7Y C8Y -174(3)
C13Y N1Y C9Y C10Y 47(3)
C5Y N1Y C9Y C10Y 172(3)
C1Y N1Y C9Y C10Y -72(3)
N1Y C9Y C10Y C11Y 163(3)
C9Y C10Y C11Y C12Y 90(4)
C9Y N1Y C13Y C14Y 61(3)
C5Y N1Y C13Y C14Y -65(3)
C1Y N1Y C13Y C14Y 178(3)
N1Y C13Y C14Y C15Y 165(3)
C13Y C14Y C15Y C16Y -179(4)
C13Z N1Z C1Z C2Z -59(4)
C5Z N1Z C1Z C2Z 64(4)
C9Z N1Z C1Z C2Z -179(3)
N1Z C1Z C2Z C3Z 171(3)
C1Z C2Z C3Z C4Z -127(9)
C13Z N1Z C5Z C6Z -177(4)
C9Z N1Z C5Z C6Z -58(4)
C1Z N1Z C5Z C6Z 55(5)
N1Z C5Z C6Z C7Z 176(4)
C5Z C6Z C7Z C8Z 174(5)
C13Z N1Z C9Z C10Z 49(4)
C5Z N1Z C9Z C10Z -65(4)
C1Z N1Z C9Z C10Z 171(3)
N1Z C9Z C10Z C11Z 177(3)
C9Z C10Z C11Z C12Z 118(4)
C5Z N1Z C13Z C14Z -179(4)
C9Z N1Z C13Z C14Z 64(4)
C1Z N1Z C13Z C14Z -50(4)
N1Z C13Z C14Z C15Z 178(4)
C13Z C14Z C15Z C16Z -176(4)
C13W N1W C1W C2W -179(4)
C9W N1W C1W C2W -50(5)
C5W N1W C1W C2W 47(5)
N1W C1W C2W C3W -162(3)
C1W C2W C3W C4W -98(5)
C13W N1W C5W C6W -79(4)
C1W N1W C5W C6W 65(5)
C9W N1W C5W C6W 177(5)
C13W N1W C5W C9W 104(3)
C1W N1W C5W C9W -112(4)
N1W C5W C6W C7W 167(6)
C9W C5W C6W C7W 172(9)
C5W C6W C7W C8W 179(6)
C13W N1W C9W C10W 83(6)
C1W N1W C9W C10W -57(6)
C5W N1W C9W C10W -179(6)
C13W N1W C9W C5W -98(3)
C1W N1W C9W C5W 122(3)
C6W C5W C9W N1W -6(9)
N1W C5W C9W C10W 3(16)
C6W C5W C9W C10W -3(22)
N1W C9W C10W C11W -159(5)
C5W C9W C10W C11W -162(14)
C9W C10W C11W C12W -132(6)
C1W N1W C13W C14W -137(10)
C9W N1W C13W C14W 92(11)
C5W N1W C13W C14W 5(11)
N1W C13W C14W C15W 95(11)
C13W C14W C15W C16W 164(7)
